data_7133247
loop_
_publ_author_name
'Samanta, Krishanu'
'Mi, Jiashan'
'Chen, Albert D.'
'Li, Fangzhou'
'Staples, Richard J.'
'Rossini, Aaron J.'
'Ke, Chenfeng'

_publ_section_title
;
 Porous organic crystals crosslinked by free-radical reactions.
;
_journal_issue 57
_journal_name_full 'Chemical communications (Cambridge, England)'
_journal_page_first 7311
_journal_page_last 7314
_journal_paper_doi 10.1039/d4cc02454k
_journal_volume 60
_journal_year 2024
_chemical_formula_moiety '3(C33 H24 O6), 3(C15 H21 N3 O3)'
_chemical_formula_sum 'C144 H135 N9 O27'
_chemical_formula_weight 2423.60
_space_group_crystal_system monoclinic
_space_group_IT_number 15
_space_group_name_Hall '-C 2yc'
_space_group_name_H-M_alt 'C 1 2/c 1'
_atom_sites_solution_hydrogens geom
_atom_sites_solution_primary dual
_audit_creation_date 2023-08-29
_audit_creation_method
;
Olex2 1.5
(compiled 2022.04.07 svn.rca3783a0 for OlexSys, GUI svn.r6498)
;
_audit_update_record
;
2024-04-10 deposited with the CCDC.	2024-06-13 downloaded from the CCDC.
;
_cell_angle_alpha 90
_cell_angle_beta 103.440(2)
_cell_angle_gamma 90
_cell_formula_units_Z 8
_cell_length_a 38.1160(9)
_cell_length_b 21.9306(4)
_cell_length_c 42.5599(12)
_cell_measurement_reflns_used 41529
_cell_measurement_temperature 100.00(10)
_cell_measurement_theta_max 79.5410
_cell_measurement_theta_min 2.6580
_cell_volume 34601.8(14)
_computing_cell_refinement 'CrysAlisPro 1.171.42.67a (Rigaku OD, 2022)'
_computing_data_collection 'CrysAlisPro 1.171.42.67a (Rigaku OD, 2022)'
_computing_data_reduction 'CrysAlisPro 1.171.42.67a (Rigaku OD, 2022)'
_computing_molecular_graphics 'Olex2 1.5 (Dolomanov et al., 2009)'
_computing_publication_material 'Olex2 1.5 (Dolomanov et al., 2009)'
_computing_structure_refinement 'SHELXL 2018/3 (Sheldrick, 2015)'
_computing_structure_solution 'SHELXT 2018/2 (Sheldrick, 2018)'
_diffrn_ambient_environment N~2~
_diffrn_ambient_temperature 100.00(10)
_diffrn_detector 'Image Plate'
_diffrn_detector_area_resol_mean 10.0000
_diffrn_detector_type 'Rigaku IP'
_diffrn_measured_fraction_theta_full 0.990
_diffrn_measured_fraction_theta_max 0.947
_diffrn_measurement_details
;
List of Runs (angles in degrees, time in seconds):

  # Type    Start    End  Width  t~exp~   \w     \q     \k     \f   Frames
#--------------------------------------------------------------------------
  1  \w    -66.00   5.00   0.50   13.00    --  -47.19 103.00  -3.00  142
  2  \w     21.00  81.00   0.50   13.00    --   47.19-103.00-106.00  120
  3  \w   -148.00-123.00   0.50   52.00    --  -91.75-103.00-106.00   50
  4  \w    -74.00 -49.00   0.50   52.00    --  -91.75 103.00  -3.00   50
  5  \w     49.00  74.00   0.50   52.00    --  113.25-103.00-106.00   50
  6  \w    109.00 144.00   0.50   52.00    --  113.25 103.00  -3.00   70
  7  \w    -27.00  -2.00   0.50   13.00    --  -47.19  19.00  90.00   50
  8  \w    -82.00 -31.00   0.50   13.00    --  -47.19 125.00-120.00  102
  9  \w    -25.00  27.00   0.50   13.00    --  -47.19  19.00-180.00  104
 10  \w    -50.00 -25.00   0.50   52.00    --  -91.75  45.00-180.00   50
 11  \w   -153.00-127.00   0.50   52.00    --  -91.75 -61.00-180.00   52
 12  \w    -52.00 -26.00   0.50   52.00    --  -91.75  45.00 150.00   52
 13  \w   -163.00-138.00   0.50   52.00    --  -91.75 -45.00   0.00   50
 14  \w    130.00 156.00   0.50   52.00    --  113.25  61.00-150.00   52
 15  \w    137.00 178.00   0.50   52.00    --  113.25  45.00  60.00   82
 16  \w     43.00  69.00   0.50   52.00    --  113.25 -61.00  30.00   52
 17  \w     42.00  67.00   0.50   52.00    --  113.25 -61.00  60.00   50
 18  \w    128.00 156.00   0.50   52.00    --  113.25  61.00 -30.00   56
 19  \w     46.00 101.00   0.50   52.00    --  113.25-125.00-180.00  110
 20  \w     42.00  67.00   0.50   52.00    --  113.25 -61.00-180.00   50
 21  \w     42.00  67.00   0.50   52.00    --  113.25 -61.00 -90.00   50
 22  \w     42.00  68.00   0.50   52.00    --  113.25 -61.00-120.00   52
 23  \w     42.00  69.00   0.50   52.00    --  113.25 -61.00 150.00   54
 24  \w    131.00 167.00   0.50   52.00    --  113.25  61.00 -60.00   72
 25  \w    135.00 177.00   0.50   52.00    --  113.25  77.00 150.00   84
 26  \w    131.00 175.00   0.50   52.00    --  113.25  61.00  30.00   88
 27  \w     42.00  81.00   0.50   52.00    --  113.25 -77.00  30.00   78
 28  \w    126.00 166.00   0.50   52.00    --  113.25  45.00 150.00   80
 29  \w    127.00 178.00   0.50   52.00    --  113.25  61.00   0.00  102
 30  \w    130.00 171.00   0.50   52.00    --  113.25  61.00-120.00   82
 31  \w     72.00  98.00   0.50   52.00    --  113.25-125.00   0.00   52
 32  \w     42.00  67.00   0.50   52.00    --  113.25 -61.00 120.00   50
 33  \w     53.00  99.00   0.50   52.00    --  113.25 -94.00 -90.00   92
 34  \w    117.00 146.00   0.50   52.00    --  113.25 125.00   0.00   58
 35  \w     42.00  70.00   0.50   52.00    --  113.25 -61.00  90.00   56
;
_diffrn_measurement_device 'four-circle diffractometer'
_diffrn_measurement_device_type 'Rigaku R-AXIS SPIDER IP'
_diffrn_measurement_method '\w scans'
_diffrn_orient_matrix_type 'CrysAlisPro convention (1999,Acta A55,543-557)'
_diffrn_orient_matrix_UB_11 -0.0146211000
_diffrn_orient_matrix_UB_12 -0.0533341000
_diffrn_orient_matrix_UB_13 0.0166543000
_diffrn_orient_matrix_UB_21 -0.0217450000
_diffrn_orient_matrix_UB_22 -0.0229338000
_diffrn_orient_matrix_UB_23 -0.0330705000
_diffrn_orient_matrix_UB_31 0.0322531000
_diffrn_orient_matrix_UB_32 -0.0395442000
_diffrn_orient_matrix_UB_33 -0.0036682000
_diffrn_radiation_monochromator graphite
_diffrn_radiation_probe x-ray
_diffrn_radiation_type 'Cu K\a'
_diffrn_radiation_wavelength 1.54184
_diffrn_reflns_av_R_equivalents 0.0640
_diffrn_reflns_av_unetI/netI 0.0497
_diffrn_reflns_Laue_measured_fraction_full 0.990
_diffrn_reflns_Laue_measured_fraction_max 0.947
_diffrn_reflns_limit_h_max 47
_diffrn_reflns_limit_h_min -38
_diffrn_reflns_limit_k_max 27
_diffrn_reflns_limit_k_min -27
_diffrn_reflns_limit_l_max 51
_diffrn_reflns_limit_l_min -54
_diffrn_reflns_number 138822
_diffrn_reflns_point_group_measured_fraction_full 0.990
_diffrn_reflns_point_group_measured_fraction_max 0.947
_diffrn_reflns_theta_full 67.684
_diffrn_reflns_theta_max 81.036
_diffrn_reflns_theta_min 2.455
_diffrn_source 'sealed X-ray tube'
_diffrn_source_target Mo
_diffrn_source_type 'PhotonJet (Cu) X-ray Source'
_exptl_absorpt_coefficient_mu 0.527
_exptl_absorpt_correction_T_max 1.000
_exptl_absorpt_correction_T_min 0.513
_exptl_absorpt_correction_type gaussian
_exptl_absorpt_process_details
;
CrysAlisPro 1.171.42.67a (Rigaku Oxford Diffraction, 2022)
Numerical absorption correction based on gaussian integration over
a multifaceted crystal model
Empirical absorption correction using spherical harmonics,
implemented in SCALE3 ABSPACK scaling algorithm.
;
_exptl_crystal_colour colourless
_exptl_crystal_colour_primary colourless
_exptl_crystal_density_diffrn 0.930
_exptl_crystal_description prism
_exptl_crystal_F_000 10224
_exptl_crystal_size_max 0.29
_exptl_crystal_size_mid 0.1
_exptl_crystal_size_min 0.1
_refine_diff_density_max 1.161
_refine_diff_density_min -0.561
_refine_diff_density_rms 0.078
_refine_ls_extinction_method none
_refine_ls_goodness_of_fit_ref 1.041
_refine_ls_hydrogen_treatment constr
_refine_ls_matrix_type full
_refine_ls_number_parameters 1669
_refine_ls_number_reflns 36110
_refine_ls_number_restraints 46
_refine_ls_restrained_S_all 1.041
_refine_ls_R_factor_all 0.1106
_refine_ls_R_factor_gt 0.0996
_refine_ls_shift/su_max 0.000
_refine_ls_shift/su_mean 0.000
_refine_ls_structure_factor_coef Fsqd
_refine_ls_weighting_details 'w=1/[\s^2^(Fo^2^)+(0.1628P)^2^+76.9557P] where P=(Fo^2^+2Fc^2^)/3'
_refine_ls_weighting_scheme calc
_refine_ls_wR_factor_gt 0.2932
_refine_ls_wR_factor_ref 0.3023
_reflns_Friedel_coverage 0.000
_reflns_number_gt 28770
_reflns_number_total 36110
_reflns_threshold_expression 'I > 2\s(I)'
_cod_data_source_file d4cc02454k2.cif
_cod_data_source_block ck922a
_cod_depositor_comments 'Adding full bibliography for 7133244--7133247.cif.'
_cod_database_code 7133247
_shelx_shelxl_version_number 2018/3
_chemical_oxdiff_formula C48H45N3O9
_chemical_oxdiff_usercomment S1-BTAEt
_shelx_space_group_comment
;
The symmetry employed for this shelxl refinement is uniquely defined
by the following loop, which should always be used as a source of
symmetry information in preference to the above space-group names.
They are only intended as comments.
;
_shelx_estimated_absorpt_t_max 0.949
_shelx_estimated_absorpt_t_min 0.862
_olex2_refinement_description
;
1. Fixed Uiso
 At 1.2 times of:
  All C(H) groups, All C(H,H) groups, All N(H) groups, All N(H,H) groups
 At 1.5 times of:
  All C(H,H,H) groups, All O(H) groups
2. Restrained distances
 C15B_3-C14_3 \\sim C15A-C14_3
 with sigma of 0.02
 N2_4-C11B_4 \\sim N2_4-C11A
 with sigma of 0.02
 C12B_4-C11B_4 \\sim C12A-C11A
 with sigma of 0.02
 C12B_4-N2_4 \\sim N2_4-C12A
 with sigma of 0.02
3. Uiso/Uaniso restraints and constraints
C11B_4 \\sim C12B_4 \\sim C11A \\sim C12A: within 2A with sigma of 0.04 and
sigma for terminal atoms of 0.08 within 2A
4. Rigid body (RIGU) restrains
 C15B_3, C15A
 with sigma for 1-2 distances of 0.004 and sigma for 1-3 distances of 0.004
 C11B_4, C12B_4, C11A, C12A
 with sigma for 1-2 distances of 0.004 and sigma for 1-3 distances of 0.004
5. Others
 Sof(H14A)=Sof(C15B)=Sof(H15A)=Sof(H15B)=1-FVAR(1)
 Sof(C15A)=Sof(H15A)=Sof(H15B)=Sof(H14)=FVAR(1)
 Sof(H2B)=Sof(C11B)=Sof(H11A)=Sof(H11B)=Sof(C12B)=Sof(H12A)=Sof(H12B)=
 Sof(H12C)=1-FVAR(2)
 Sof(C11A)=Sof(H11A)=Sof(H11B)=Sof(C12A)=Sof(H12A)=Sof(H12B)=Sof(H12C)=
 Sof(H2A)=FVAR(2)
6.a Secondary CH2 refined with riding coordinates:
 C11A(H11A,H11B), C11(H11A,H11B), C8(H8A,H8B), C14(H14A,H14B), C14(H14A,H14B),
 C8(H8A,H8B), C11(H11A,H11B), C14(H14A,H14B), C8(H8A,H8B), C11B(H11A,H11B)
6.b Aromatic/amide H refined with riding coordinates:
 N1(H1), N2(H2), C4(H4), C6(H6), C2(H2A), N3(H3), N2(H2), C4(H4), C6(H6),
 C2(H2A), N1(H1), N3(H3), C20(H20), C21(H21), C17(H17), C22(H22), C6(H6),
 C2(H2), C4(H4), C26(H26), C30(H30), C12(H12), C8(H8), C27(H27), C9(H9),
 C32(H32), C14(H14), C14(H14A), N1(H1), N3(H3), C1(H1A), C5(H5), C3(H3A),
 N2(H2A), N2(H2B), C11(H11), C12(H12), C8(H8), C14(H14), C4(H4), C2(H2A),
 C6(H6), C30(H30), C26(H26), C21(H21), C17(H17), C29(H29), C18(H18), C32(H32),
 C23(H23), C9(H9), C12(H12), C14(H14), C8(H8), C2(H2), C4(H4), C6(H6), C21(H21),
  C17(H17), C30(H30), C26(H26), C20(H20), C27(H27), C22(H22), C31(H31)
6.c X=CH2 refined with riding coordinates:
 C15A(H15A,H15B), C23(H23A,H23B), C33(H33A,H33B), C15B(H15A,H15B), C15(H15A,
 H15B), C33(H33A,H33B), C24(H24A,H24B), C23(H23A,H23B), C15(H15A,H15B),
 C32(H32A,H32B)
6.d Idealised Me refined as rotating group:
 C12A(H12A,H12B,H12C), C12(H12A,H12B,H12C), C9(H9A,H9B,H9C), C15(H15A,H15B,
 H15C), C9(H9A,H9B,H9C), C15(H15A,H15B,H15C), C12(H12A,H12B,H12C), C15(H15A,
 H15B,H15C), C9(H9A,H9B,H9C), C12B(H12A,H12B,H12C)
6.e Idealised tetrahedral OH refined as rotating group:
 O5(H5), O3(H3), O1(H1), O2(H2), O4(H4A), O6(H6A), O1(H1), O5(H5), O3(H3)
;
_smtbx_masks_special_details
;
A solvent mask was calculated and 1566 electrons were 
found in a volume of 13014\%A^3^ in 1 void per unit cell. 
This is consistent with the presence of 
4[C4H8O2] per Asymmetric Unit 
which account for 1536 electrons 
per unit cell.
;
_smtbx_masks_void_probe_radius 1.2
_smtbx_masks_void_truncation_radius 1.2
_olex2_submission_special_instructions 'No special instructions were received'
_oxdiff_exptl_absorpt_empirical_details
;
Empirical correction (ABSPACK) includes:
- Absorption correction using spherical harmonics
- Frame scaling
;
_oxdiff_exptl_absorpt_empirical_full_max 1.604
_oxdiff_exptl_absorpt_empirical_full_min 0.771

loop_
_space_group_symop_operation_xyz
'x, y, z'
'-x, y, -z+1/2'
'x+1/2, y+1/2, z'
'-x+1/2, y+1/2, -z+1/2'
'-x, -y, -z'
'x, -y, z-1/2'
'-x+1/2, -y+1/2, -z'
'x+1/2, -y+1/2, z-1/2'

loop_
_atom_site_label
_atom_site_type_symbol
_atom_site_fract_x
_atom_site_fract_y
_atom_site_fract_z
_atom_site_U_iso_or_equiv
_atom_site_adp_type
_atom_site_occupancy
_atom_site_site_symmetry_order
_atom_site_calc_flag
_atom_site_refinement_flags_posn
_atom_site_refinement_flags_adp
_atom_site_refinement_flags_occupancy
_atom_site_disorder_assembly
_atom_site_disorder_group
C15A C 0.5271(4) 0.3655(6) 0.4367(6) 0.088(5) Uani 0.46(3) 1 d D . P A 1
H15A H 0.547137 0.362287 0.427040 0.105 Uiso 0.46(3) 1 calc R U P A 1
H15B H 0.510981 0.332101 0.435666 0.105 Uiso 0.46(3) 1 calc R U P A 1
C11A C 0.3865(4) 0.7319(5) 0.4877(6) 0.064(4) Uani 0.57(5) 1 d D U P B 1
H11A H 0.373358 0.766696 0.475463 0.077 Uiso 0.57(5) 1 calc R U P B 1
H11B H 0.410927 0.730435 0.483441 0.077 Uiso 0.57(5) 1 calc R U P B 1
C12A C 0.3893(5) 0.7409(8) 0.5237(5) 0.081(5) Uani 0.57(5) 1 d D U P B 1
H12A H 0.365092 0.741156 0.527847 0.121 Uiso 0.57(5) 1 calc R U P B 1
H12B H 0.401269 0.779860 0.530565 0.121 Uiso 0.57(5) 1 calc R U P B 1
H12C H 0.403414 0.707561 0.535756 0.121 Uiso 0.57(5) 1 calc R U P B 1
N1_1 N 0.10429(7) 1.15770(12) 0.27178(10) 0.0620(9) Uani 1 1 d . . . . .
H1_1 H 0.093246 1.124551 0.276046 0.074 Uiso 1 1 calc R U . . .
O2_1 O 0.10659(5) 0.93125(9) 0.28567(5) 0.0409(5) Uani 1 1 d . . . . .
C10_1 C 0.13923(7) 0.93046(12) 0.28952(7) 0.0342(5) Uani 1 1 d . . . . .
C5_1 C 0.16101(8) 0.98835(12) 0.29233(7) 0.0347(6) Uani 1 1 d . . . . .
N2_1 N 0.15742(6) 0.87793(10) 0.29091(6) 0.0390(5) Uani 1 1 d . . . . .
H2_1 H 0.181059 0.878832 0.293972 0.047 Uiso 1 1 calc R U . . .
C4_1 C 0.14148(8) 1.04276(12) 0.28545(7) 0.0352(6) Uani 1 1 d . . . . .
H4_1 H 0.115864 1.041911 0.280598 0.042 Uiso 1 1 calc R U . . .
C6_1 C 0.19826(8) 0.99032(12) 0.29976(7) 0.0364(6) Uani 1 1 d . . . . .
H6_1 H 0.211602 0.953568 0.304704 0.044 Uiso 1 1 calc R U . . .
C11_1 C 0.13884(8) 0.81902(13) 0.28745(8) 0.0434(7) Uani 1 1 d . . . . .
H11A_1 H 0.118090 0.821121 0.297733 0.052 Uiso 1 1 calc R U . . .
H11B_1 H 0.155540 0.787184 0.298691 0.052 Uiso 1 1 calc R U . . .
C3_1 C 0.15943(8) 1.09797(12) 0.28570(7) 0.0367(6) Uani 1 1 d . . . . .
C1_1 C 0.21666(8) 1.04573(13) 0.30011(7) 0.0377(6) Uani 1 1 d . . . . .
C12_1 C 0.12568(9) 0.80196(14) 0.25251(9) 0.0467(7) Uani 1 1 d . . . . .
H12A_1 H 0.113750 0.762119 0.250914 0.070 Uiso 1 1 calc R U . . .
H12B_1 H 0.146193 0.799896 0.242292 0.070 Uiso 1 1 calc R U . . .
H12C_1 H 0.108506 0.832734 0.241514 0.070 Uiso 1 1 calc R U . . .
C7_1 C 0.13978(8) 1.15728(13) 0.27594(9) 0.0444(7) Uani 1 1 d . . . . .
C2_1 C 0.19680(8) 1.09922(13) 0.29308(7) 0.0380(6) Uani 1 1 d . . . . .
H2A_1 H 0.208986 1.137069 0.293348 0.046 Uiso 1 1 calc R U . . .
C13_1 C 0.25722(8) 1.04401(13) 0.30699(9) 0.0444(7) Uani 1 1 d . . . . .
O1_1 O 0.15622(6) 1.20345(9) 0.27108(7) 0.0547(6) Uani 1 1 d . . . . .
O3_1 O 0.27353(6) 0.99460(10) 0.31297(8) 0.0593(7) Uani 1 1 d . . . . .
N3_1 N 0.27460(7) 1.09603(12) 0.30618(8) 0.0540(7) Uani 1 1 d . . . . .
H3_1 H 0.262240 1.130228 0.302548 0.065 Uiso 1 1 calc R U . . .
C8_1 C 0.08264(11) 1.21316(17) 0.26001(18) 0.096(2) Uani 1 1 d . . . . .
H8A_1 H 0.091758 1.247444 0.274785 0.116 Uiso 1 1 calc R U . . .
H8B_1 H 0.086313 1.223991 0.238417 0.116 Uiso 1 1 calc R U . . .
C14_1 C 0.31472(10) 1.09804(17) 0.31128(13) 0.0682(12) Uani 1 1 d . . . . .
H14A_1 H 0.323220 1.061233 0.301796 0.082 Uiso 1 1 calc R U . . .
H14B_1 H 0.321816 1.134296 0.300351 0.082 Uiso 1 1 calc R U . . .
C9_1 C 0.04471(17) 1.2064(3) 0.25776(17) 0.105(2) Uani 1 1 d . . . . .
H9A_1 H 0.040486 1.200950 0.279441 0.158 Uiso 1 1 calc R U . . .
H9B_1 H 0.035727 1.170607 0.244505 0.158 Uiso 1 1 calc R U . . .
H9C_1 H 0.031990 1.242875 0.247799 0.158 Uiso 1 1 calc R U . . .
C15_1 C 0.33161(11) 1.1008(2) 0.34636(13) 0.0785(13) Uani 1 1 d . . . . .
H15A_1 H 0.324160 1.065277 0.357147 0.118 Uiso 1 1 calc R U . . .
H15B_1 H 0.323908 1.138181 0.355479 0.118 Uiso 1 1 calc R U . . .
H15C_1 H 0.357924 1.100918 0.349628 0.118 Uiso 1 1 calc R U . . .
C9_2 C 0.10425(15) 1.2089(3) 0.34490(16) 0.0948(16) Uani 1 1 d . . . . .
H9A_2 H 0.088853 1.242613 0.348612 0.142 Uiso 1 1 calc R U . . .
H9B_2 H 0.089237 1.176636 0.332630 0.142 Uiso 1 1 calc R U . . .
H9C_2 H 0.121367 1.223628 0.332662 0.142 Uiso 1 1 calc R U . . .
O2_2 O 0.13849(5) 0.79762(9) 0.36593(6) 0.0468(5) Uani 1 1 d . . . . .
C13_2 C 0.12152(7) 0.84644(12) 0.36485(8) 0.0370(6) Uani 1 1 d . . . . .
N2_2 N 0.08614(7) 0.84688(11) 0.36053(8) 0.0519(7) Uani 1 1 d . . . . .
H2_2 H 0.074969 0.882268 0.358861 0.062 Uiso 1 1 calc R U . . .
C5_2 C 0.14104(7) 0.90657(12) 0.36840(7) 0.0345(6) Uani 1 1 d . . . . .
C14_2 C 0.06469(10) 0.79135(15) 0.35839(13) 0.0662(12) Uani 1 1 d . . . . .
H14A_2 H 0.077185 0.758070 0.349661 0.079 Uiso 1 1 calc R U . . .
H14B_2 H 0.041095 0.798063 0.343150 0.079 Uiso 1 1 calc R U . . .
C4_2 C 0.12351(7) 0.96245(12) 0.36863(7) 0.0351(6) Uani 1 1 d . . . . .
H4_2 H 0.098002 0.963618 0.365409 0.042 Uiso 1 1 calc R U . . .
C6_2 C 0.17842(7) 0.90506(12) 0.37313(7) 0.0356(6) Uani 1 1 d . . . . .
H6_2 H 0.190344 0.867094 0.372861 0.043 Uiso 1 1 calc R U . . .
C15_2 C 0.0586(2) 0.7726(3) 0.38998(19) 0.122(2) Uani 1 1 d . . . . .
H15A_2 H 0.080745 0.754498 0.403048 0.183 Uiso 1 1 calc R U . . .
H15B_2 H 0.039090 0.742469 0.386699 0.183 Uiso 1 1 calc R U . . .
H15C_2 H 0.051943 0.808264 0.401169 0.183 Uiso 1 1 calc R U . . .
C3_2 C 0.14325(7) 1.01640(12) 0.37356(7) 0.0344(5) Uani 1 1 d . . . . .
C1_2 C 0.19853(7) 0.95882(12) 0.37828(7) 0.0349(6) Uani 1 1 d . . . . .
C7_2 C 0.12259(8) 1.07440(12) 0.37370(8) 0.0382(6) Uani 1 1 d . . . . .
C2_2 C 0.18047(7) 1.01405(12) 0.37864(7) 0.0357(6) Uani 1 1 d . . . . .
H2A_2 H 0.193975 1.050817 0.382447 0.043 Uiso 1 1 calc R U . . .
C10_2 C 0.23856(8) 0.95994(13) 0.38465(9) 0.0442(7) Uani 1 1 d . . . . .
N1_2 N 0.14061(7) 1.12698(10) 0.37339(7) 0.0429(6) Uani 1 1 d . . . . .
H1_2 H 0.163488 1.125905 0.372667 0.051 Uiso 1 1 calc R U . . .
O1_2 O 0.09081(6) 1.07385(9) 0.37468(7) 0.0542(6) Uani 1 1 d . . . . .
N3_2 N 0.25597(7) 0.90943(12) 0.38080(9) 0.0556(8) Uani 1 1 d . . . . .
H3_2 H 0.243533 0.875677 0.375443 0.067 Uiso 1 1 calc R U . . .
O3_2 O 0.25548(6) 1.00813(10) 0.39322(8) 0.0583(7) Uani 1 1 d . . . . .
C8_2 C 0.12297(10) 1.18584(14) 0.37424(12) 0.0606(10) Uani 1 1 d . . . . .
H8A_2 H 0.105983 1.182066 0.388548 0.073 Uiso 1 1 calc R U . . .
H8B_2 H 0.141589 1.215955 0.384216 0.073 Uiso 1 1 calc R U . . .
C11_2 C 0.29525(10) 0.90756(16) 0.38514(11) 0.0595(9) Uani 1 1 d . . . . .
H11A_2 H 0.301998 0.871427 0.373901 0.071 Uiso 1 1 calc R U . . .
H11B_2 H 0.303376 0.944431 0.375431 0.071 Uiso 1 1 calc R U . . .
C12_2 C 0.31275(14) 0.9047(2) 0.41873(12) 0.0761(12) Uani 1 1 d . . . . .
H12A_2 H 0.306485 0.940931 0.429746 0.114 Uiso 1 1 calc R U . . .
H12B_2 H 0.338940 0.903149 0.421150 0.114 Uiso 1 1 calc R U . . .
H12C_2 H 0.304810 0.868045 0.428290 0.114 Uiso 1 1 calc R U . . .
O2_3 O 0.47071(5) 0.49421(10) 0.46562(6) 0.0448(5) Uani 1 1 d . . . . .
O5_3 O 0.81990(5) 0.77100(9) 0.47879(5) 0.0397(4) Uani 1 1 d . . . . .
H5_3 H 0.831970 0.801822 0.476139 0.060 Uiso 1 1 calc R U . . .
C24_3 C 0.78510(7) 0.78245(12) 0.46762(7) 0.0340(5) Uani 1 1 d . . . . .
O6_3 O 0.77364(5) 0.83362(8) 0.45965(6) 0.0409(5) Uani 1 1 d . . . . .
C19_3 C 0.76212(7) 0.72729(11) 0.46522(7) 0.0327(5) Uani 1 1 d . . . . .
C20_3 C 0.77791(7) 0.67176(12) 0.47747(7) 0.0341(5) Uani 1 1 d . . . . .
H20_3 H 0.803064 0.670363 0.486916 0.041 Uiso 1 1 calc R U . . .
C18_3 C 0.72479(7) 0.72880(11) 0.45122(7) 0.0330(5) Uani 1 1 d . . . . .
C21_3 C 0.75778(7) 0.61928(12) 0.47610(7) 0.0338(5) Uani 1 1 d . . . . .
H21_3 H 0.769211 0.582381 0.484609 0.041 Uiso 1 1 calc R U . . .
C17_3 C 0.70528(7) 0.67476(11) 0.44979(7) 0.0328(5) Uani 1 1 d . . . . .
H17_3 H 0.680253 0.675437 0.439792 0.039 Uiso 1 1 calc R U . . .
C22_3 C 0.70502(8) 0.78411(12) 0.43656(7) 0.0379(6) Uani 1 1 d . . . . .
H22_3 H 0.716630 0.810607 0.424506 0.045 Uiso 1 1 calc R U . . .
C16_3 C 0.72077(7) 0.61967(11) 0.46235(7) 0.0309(5) Uani 1 1 d . . . . .
C23_3 C 0.67221(9) 0.79852(13) 0.43934(9) 0.0479(7) Uani 1 1 d . . . . .
H23A_3 H 0.659934 0.772879 0.451251 0.057 Uiso 1 1 calc R U . . .
H23B_3 H 0.660908 0.834518 0.429426 0.057 Uiso 1 1 calc R U . . .
C1_3 C 0.69873(7) 0.56350(12) 0.46067(7) 0.0328(5) Uani 1 1 d . . . . .
C6_3 C 0.71431(7) 0.50612(12) 0.46049(7) 0.0334(5) Uani 1 1 d . . . . .
H6_3 H 0.739307 0.502956 0.461060 0.040 Uiso 1 1 calc R U . . .
C2_3 C 0.66184(7) 0.56712(12) 0.45895(7) 0.0336(5) Uani 1 1 d . . . . .
H2_3 H 0.651058 0.606146 0.459105 0.040 Uiso 1 1 calc R U . . .
C5_3 C 0.69370(8) 0.45299(12) 0.45948(7) 0.0345(6) Uani 1 1 d . . . . .
C3_3 C 0.64022(7) 0.51532(12) 0.45700(7) 0.0327(5) Uani 1 1 d . . . . .
C25_3 C 0.71137(7) 0.39214(12) 0.46011(7) 0.0342(5) Uani 1 1 d . . . . .
C4_3 C 0.65718(8) 0.45836(12) 0.45761(7) 0.0353(6) Uani 1 1 d . . . . .
H4_3 H 0.643089 0.422391 0.456694 0.042 Uiso 1 1 calc R U . . .
C7_3 C 0.60091(7) 0.52049(12) 0.45605(7) 0.0332(5) Uani 1 1 d . . . . .
C26_3 C 0.69253(8) 0.34235(12) 0.44419(7) 0.0365(6) Uani 1 1 d . . . . .
H26_3 H 0.667922 0.346510 0.433225 0.044 Uiso 1 1 calc R U . . .
C30_3 C 0.74725(7) 0.38417(12) 0.47624(7) 0.0356(6) Uani 1 1 d . . . . .
H30_3 H 0.760052 0.417939 0.487334 0.043 Uiso 1 1 calc R U . . .
C12_3 C 0.57862(8) 0.46935(14) 0.45473(9) 0.0482(8) Uani 1 1 d . . . . .
H12_3 H 0.588695 0.430270 0.452850 0.058 Uiso 1 1 calc R U . . .
C8_3 C 0.58449(8) 0.57675(13) 0.45725(10) 0.0487(8) Uani 1 1 d . . . . .
H8_3 H 0.598212 0.612883 0.457134 0.058 Uiso 1 1 calc R U . . .
C27_3 C 0.70982(8) 0.28685(12) 0.44444(7) 0.0371(6) Uani 1 1 d . . . . .
H27_3 H 0.696702 0.253265 0.433446 0.044 Uiso 1 1 calc R U . . .
C29_3 C 0.76525(7) 0.32837(12) 0.47678(7) 0.0351(6) Uani 1 1 d . . . . .
C11_3 C 0.54303(9) 0.47258(15) 0.45599(10) 0.0512(8) Uani 1 1 d . . . . .
C9_3 C 0.54897(8) 0.58145(15) 0.45861(10) 0.0505(8) Uani 1 1 d . . . . .
H9_3 H 0.538689 0.620708 0.459440 0.061 Uiso 1 1 calc R U . . .
C28_3 C 0.74565(8) 0.27861(12) 0.46019(7) 0.0358(6) Uani 1 1 d . . . . .
C32_3 C 0.80315(8) 0.32470(14) 0.49541(9) 0.0459(7) Uani 1 1 d . . . . .
H32_3 H 0.811797 0.285657 0.503266 0.055 Uiso 1 1 calc R U . . .
C10_3 C 0.52772(8) 0.53001(15) 0.45879(8) 0.0431(7) Uani 1 1 d . . . . .
C14_3 C 0.52203(13) 0.4132(2) 0.45071(16) 0.0868(17) Uani 1 1 d D . . . .
H14_3 H 0.501416 0.412419 0.459671 0.104 Uiso 0.46(3) 1 calc R U P A 1
H14A_3 H 0.497497 0.416776 0.439429 0.104 Uiso 0.54(3) 1 calc R U P A 2
C31_3 C 0.76172(8) 0.21634(12) 0.45954(7) 0.0378(6) Uani 1 1 d . . . . .
C33_3 C 0.82547(10) 0.36941(17) 0.50196(12) 0.0710(12) Uani 1 1 d . . . . .
H33A_3 H 0.818050 0.409318 0.494622 0.085 Uiso 1 1 calc R U . . .
H33B_3 H 0.849377 0.362541 0.514148 0.085 Uiso 1 1 calc R U . . .
C13_3 C 0.48994(8) 0.53625(15) 0.46222(8) 0.0424(6) Uani 1 1 d . . . . .
C15B_3 C 0.5320(2) 0.3619(3) 0.4588(4) 0.065(4) Uani 0.54(3) 1 d D . P A 2
H15A_3 H 0.556238 0.354812 0.470183 0.078 Uiso 0.54(3) 1 calc R U P A 2
H15B_3 H 0.515644 0.328712 0.453759 0.078 Uiso 0.54(3) 1 calc R U P A 2
O3_3 O 0.73834(6) 0.17681(9) 0.44313(6) 0.0440(5) Uani 1 1 d . . . . .
H3_3 H 0.748052 0.142277 0.443940 0.066 Uiso 1 1 calc R U . . .
O4_3 O 0.79283(5) 0.20308(9) 0.47235(6) 0.0466(5) Uani 1 1 d . . . . .
O1_3 O 0.47899(6) 0.59418(11) 0.46105(7) 0.0546(6) Uani 1 1 d . . . . .
H1_3 H 0.457901 0.595677 0.463835 0.082 Uiso 1 1 calc R U . . .
N1_4 N 0.41717(6) 0.39673(11) 0.46067(7) 0.0422(6) Uani 1 1 d . . . . .
H1_4 H 0.426984 0.431036 0.456239 0.051 Uiso 1 1 calc R U . . .
O3_4 O 0.25047(5) 0.56014(9) 0.44588(6) 0.0423(5) Uani 1 1 d . . . . .
C13_4 C 0.26742(7) 0.51115(11) 0.45091(7) 0.0332(5) Uani 1 1 d . . . . .
N3_4 N 0.24966(6) 0.45897(10) 0.45157(6) 0.0368(5) Uani 1 1 d . . . . .
H3_4 H 0.262064 0.425087 0.456574 0.044 Uiso 1 1 calc R U . . .
C6_4 C 0.30743(8) 0.50982(12) 0.45642(7) 0.0339(5) Uani 1 1 d . . . . .
C14_4 C 0.21056(8) 0.45615(13) 0.44430(8) 0.0420(7) Uani 1 1 d . . . . .
H14A_4 H 0.201126 0.492300 0.453584 0.050 Uiso 1 1 calc R U . . .
H14B_4 H 0.202983 0.419342 0.454459 0.050 Uiso 1 1 calc R U . . .
C1_4 C 0.32732(8) 0.45564(12) 0.45783(7) 0.0350(6) Uani 1 1 d . . . . .
H1A_4 H 0.315195 0.417500 0.456048 0.042 Uiso 1 1 calc R U . . .
C5_4 C 0.32573(7) 0.56524(12) 0.45985(7) 0.0337(5) Uani 1 1 d . . . . .
H5_4 H 0.312552 0.602176 0.459198 0.040 Uiso 1 1 calc R U . . .
C15_4 C 0.19468(9) 0.45417(16) 0.40820(9) 0.0529(8) Uani 1 1 d . . . . .
H15A_4 H 0.203738 0.418117 0.399001 0.079 Uiso 1 1 calc R U . . .
H15B_4 H 0.201710 0.491004 0.398155 0.079 Uiso 1 1 calc R U . . .
H15C_4 H 0.168321 0.452103 0.404098 0.079 Uiso 1 1 calc R U . . .
C2_4 C 0.36430(7) 0.45711(12) 0.46178(7) 0.0328(5) Uani 1 1 d . . . . .
C4_4 C 0.36294(8) 0.56731(12) 0.46422(7) 0.0346(6) Uani 1 1 d . . . . .
C3_4 C 0.38206(7) 0.51286(12) 0.46466(7) 0.0338(5) Uani 1 1 d . . . . .
H3A_4 H 0.407446 0.513961 0.466942 0.041 Uiso 1 1 calc R U . . .
C7_4 C 0.38370(7) 0.39715(12) 0.46369(7) 0.0360(6) Uani 1 1 d . . . . .
C10_4 C 0.38391(8) 0.62541(13) 0.46911(8) 0.0406(6) Uani 1 1 d . . . . .
O1_4 O 0.36823(5) 0.34899(9) 0.46829(6) 0.0452(5) Uani 1 1 d . . . . .
O2_4 O 0.41552(6) 0.62752(10) 0.46686(7) 0.0573(7) Uani 1 1 d . . . . .
N2_4 N 0.36709(7) 0.67444(12) 0.47678(9) 0.0588(8) Uani 1 1 d D . . . .
H2A_4 H 0.343706 0.672622 0.475335 0.071 Uiso 0.57(5) 1 calc R U P B 1
H2B_4 H 0.345353 0.669679 0.480192 0.071 Uiso 0.43(5) 1 calc R U P B 2
C8_4 C 0.43876(9) 0.34040(15) 0.46448(11) 0.0559(9) Uani 1 1 d . . . . .
H8A_4 H 0.430946 0.313616 0.480303 0.067 Uiso 1 1 calc R U . . .
H8B_4 H 0.464409 0.350893 0.473365 0.067 Uiso 1 1 calc R U . . .
C11B_4 C 0.3828(8) 0.7367(8) 0.4799(6) 0.077(6) Uani 0.43(5) 1 d D U P B 2
H11A_4 H 0.363843 0.767233 0.471510 0.093 Uiso 0.43(5) 1 calc R U P B 2
H11B_4 H 0.401595 0.739868 0.467365 0.093 Uiso 0.43(5) 1 calc R U P B 2
C9_4 C 0.43558(13) 0.3065(2) 0.43389(13) 0.0786(13) Uani 1 1 d . . . . .
H9A_4 H 0.443607 0.332485 0.418185 0.118 Uiso 1 1 calc R U . . .
H9B_4 H 0.410376 0.294704 0.425305 0.118 Uiso 1 1 calc R U . . .
H9C_4 H 0.450668 0.269839 0.437931 0.118 Uiso 1 1 calc R U . . .
C12B_4 C 0.3994(9) 0.7485(10) 0.5158(6) 0.095(7) Uani 0.43(5) 1 d D U P B 2
H12A_4 H 0.414909 0.784662 0.518081 0.143 Uiso 0.43(5) 1 calc R U P B 2
H12B_4 H 0.413826 0.713114 0.525188 0.143 Uiso 0.43(5) 1 calc R U P B 2
H12C_4 H 0.380133 0.755257 0.527175 0.143 Uiso 0.43(5) 1 calc R U P B 2
O2_5 O 0.52796(5) 0.53443(9) 0.37959(6) 0.0428(5) Uani 1 1 d . . . . .
H2_5 H 0.550237 0.535011 0.380620 0.064 Uiso 1 1 calc R U . . .
C13_5 C 0.51563(8) 0.47892(13) 0.37307(8) 0.0384(6) Uani 1 1 d . . . . .
O1_5 O 0.53466(6) 0.43626(9) 0.36829(6) 0.0465(5) Uani 1 1 d . . . . .
C10_5 C 0.47688(7) 0.47267(12) 0.37258(7) 0.0339(5) Uani 1 1 d . . . . .
C11_5 C 0.46019(7) 0.51919(12) 0.38627(7) 0.0356(6) Uani 1 1 d . . . . .
H11_5 H 0.473683 0.554615 0.394263 0.043 Uiso 1 1 calc R U . . .
C9_5 C 0.45591(7) 0.42060(12) 0.36013(7) 0.0357(6) Uani 1 1 d . . . . .
C12_5 C 0.42484(7) 0.51517(12) 0.38849(7) 0.0352(6) Uani 1 1 d . . . . .
H12_5 H 0.414571 0.547282 0.398364 0.042 Uiso 1 1 calc R U . . .
C8_5 C 0.42034(7) 0.41829(12) 0.36237(7) 0.0355(6) Uani 1 1 d . . . . .
H8_5 H 0.406380 0.383576 0.353948 0.043 Uiso 1 1 calc R U . . .
C14_5 C 0.47074(8) 0.37080(14) 0.34328(9) 0.0448(7) Uani 1 1 d . . . . .
H14_5 H 0.488832 0.380611 0.332061 0.054 Uiso 1 1 calc R U . . .
C7_5 C 0.40391(7) 0.46454(12) 0.37643(7) 0.0326(5) Uani 1 1 d . . . . .
C15_5 C 0.45986(10) 0.31340(16) 0.34321(11) 0.0623(10) Uani 1 1 d . . . . .
H15A_5 H 0.441800 0.302524 0.354265 0.075 Uiso 1 1 calc R U . . .
H15B_5 H 0.470113 0.283133 0.332111 0.075 Uiso 1 1 calc R U . . .
C3_5 C 0.36542(7) 0.46064(12) 0.37743(6) 0.0325(5) Uani 1 1 d . . . . .
C4_5 C 0.34463(7) 0.51399(12) 0.37373(7) 0.0320(5) Uani 1 1 d . . . . .
H4_5 H 0.355651 0.551988 0.371256 0.038 Uiso 1 1 calc R U . . .
C2_5 C 0.34900(7) 0.40511(12) 0.38079(7) 0.0333(5) Uani 1 1 d . . . . .
H2A_5 H 0.363019 0.368849 0.383692 0.040 Uiso 1 1 calc R U . . .
C5_5 C 0.30804(7) 0.51218(12) 0.37360(7) 0.0340(5) Uani 1 1 d . . . . .
C1_5 C 0.31213(7) 0.40198(12) 0.37994(7) 0.0335(5) Uani 1 1 d . . . . .
C25_5 C 0.28614(7) 0.56898(12) 0.37013(7) 0.0346(6) Uani 1 1 d . . . . .
C6_5 C 0.29200(7) 0.45564(12) 0.37672(7) 0.0331(5) Uani 1 1 d . . . . .
H6_5 H 0.267076 0.453879 0.376632 0.040 Uiso 1 1 calc R U . . .
C16_5 C 0.29500(8) 0.34177(12) 0.38224(7) 0.0359(6) Uani 1 1 d . . . . .
C30_5 C 0.24945(8) 0.56845(13) 0.35540(7) 0.0382(6) Uani 1 1 d . . . . .
H30_5 H 0.238253 0.531913 0.346099 0.046 Uiso 1 1 calc R U . . .
C26_5 C 0.30182(8) 0.62391(12) 0.38261(7) 0.0374(6) Uani 1 1 d . . . . .
H26_5 H 0.326866 0.624520 0.392545 0.045 Uiso 1 1 calc R U . . .
C21_5 C 0.25956(8) 0.33198(13) 0.36598(7) 0.0366(6) Uani 1 1 d . . . . .
H21_5 H 0.246328 0.365122 0.354647 0.044 Uiso 1 1 calc R U . . .
C17_5 C 0.31381(8) 0.29343(13) 0.39941(7) 0.0391(6) Uani 1 1 d . . . . .
H17_5 H 0.337725 0.299598 0.411745 0.047 Uiso 1 1 calc R U . . .
C29_5 C 0.22921(8) 0.62166(14) 0.35435(8) 0.0426(6) Uani 1 1 d . . . . .
H29_5 H 0.204074 0.620674 0.344796 0.051 Uiso 1 1 calc R U . . .
C27_5 C 0.28225(8) 0.67807(13) 0.38111(8) 0.0395(6) Uani 1 1 d . . . . .
C20_5 C 0.24220(8) 0.27519(13) 0.36546(8) 0.0406(6) Uani 1 1 d . . . . .
C18_5 C 0.29816(9) 0.23644(13) 0.39877(8) 0.0432(7) Uani 1 1 d . . . . .
H18_5 H 0.311794 0.203449 0.409872 0.052 Uiso 1 1 calc R U . . .
C28_5 C 0.24506(8) 0.67608(13) 0.36699(7) 0.0403(6) Uani 1 1 d . . . . .
C32_5 C 0.30191(10) 0.73407(15) 0.39649(9) 0.0518(8) Uani 1 1 d . . . . .
H32_5 H 0.288360 0.763262 0.405191 0.062 Uiso 1 1 calc R U . . .
C19_5 C 0.26257(9) 0.22690(13) 0.38200(7) 0.0415(7) Uani 1 1 d . . . . .
C23_5 C 0.20355(9) 0.27031(16) 0.34575(9) 0.0521(8) Uani 1 1 d . . . . .
H23_5 H 0.196282 0.232663 0.335186 0.063 Uiso 1 1 calc R U . . .
C31_5 C 0.22188(8) 0.73080(14) 0.36610(8) 0.0418(6) Uani 1 1 d . . . . .
C33_5 C 0.33567(11) 0.74573(17) 0.39885(12) 0.0667(11) Uani 1 1 d . . . . .
H33A_5 H 0.350208 0.717758 0.390469 0.080 Uiso 1 1 calc R U . . .
H33B_5 H 0.345942 0.782279 0.408961 0.080 Uiso 1 1 calc R U . . .
C22_5 C 0.24660(9) 0.16391(13) 0.38180(8) 0.0421(7) Uani 1 1 d . . . . .
C24_5 C 0.17917(11) 0.31450(19) 0.34214(11) 0.0654(10) Uani 1 1 d . . . . .
H24A_5 H 0.185378 0.352827 0.352317 0.078 Uiso 1 1 calc R U . . .
H24B_5 H 0.155500 0.307814 0.329382 0.078 Uiso 1 1 calc R U . . .
O4_5 O 0.18693(6) 0.71760(10) 0.36017(7) 0.0516(6) Uani 1 1 d . . . . .
H4A_5 H 0.175409 0.748470 0.363760 0.077 Uiso 1 1 calc R U . . .
O3_5 O 0.23275(6) 0.78281(10) 0.37018(7) 0.0537(6) Uani 1 1 d . . . . .
O5_5 O 0.21494(6) 0.15256(10) 0.37189(6) 0.0511(5) Uani 1 1 d . . . . .
O6_5 O 0.27090(6) 0.12303(10) 0.39378(7) 0.0542(6) Uani 1 1 d . . . . .
H6A_5 H 0.260707 0.089726 0.395692 0.081 Uiso 1 1 calc R U . . .
C23_6 C 0.35528(9) 0.26229(14) 0.32520(8) 0.0476(7) Uani 1 1 d . . . . .
H23A_6 H 0.370515 0.289318 0.317049 0.057 Uiso 1 1 calc R U . . .
H23B_6 H 0.365153 0.227120 0.337045 0.057 Uiso 1 1 calc R U . . .
O1_6 O 0.54768(6) 0.47256(9) 0.29847(6) 0.0441(5) Uani 1 1 d . . . . .
H1_6 H 0.568790 0.470530 0.295769 0.066 Uiso 1 1 calc R U . . .
C13_6 C 0.53691(8) 0.53070(14) 0.29662(8) 0.0404(6) Uani 1 1 d . . . . .
O2_6 O 0.55626(6) 0.57277(10) 0.29334(7) 0.0515(6) Uani 1 1 d . . . . .
C10_6 C 0.49822(7) 0.53643(12) 0.29771(7) 0.0362(6) Uani 1 1 d . . . . .
C11_6 C 0.48449(8) 0.58732(13) 0.31075(7) 0.0376(6) Uani 1 1 d . . . . .
C9_6 C 0.47475(8) 0.48943(12) 0.28372(7) 0.0370(6) Uani 1 1 d . . . . .
H9_6 H 0.484150 0.454920 0.274953 0.044 Uiso 1 1 calc R U . . .
C12_6 C 0.44784(7) 0.58803(12) 0.31019(7) 0.0363(6) Uani 1 1 d . . . . .
H12_6 H 0.438526 0.621606 0.319791 0.044 Uiso 1 1 calc R U . . .
C14_6 C 0.50836(8) 0.63683(14) 0.32679(9) 0.0466(7) Uani 1 1 d . . . . .
H14_6 H 0.532835 0.626894 0.336088 0.056 Uiso 1 1 calc R U . . .
C8_6 C 0.43849(8) 0.49234(12) 0.28244(7) 0.0350(6) Uani 1 1 d . . . . .
H8_6 H 0.423020 0.460647 0.272159 0.042 Uiso 1 1 calc R U . . .
C7_6 C 0.42404(7) 0.54180(12) 0.29622(7) 0.0327(5) Uani 1 1 d . . . . .
C15_6 C 0.49806(10) 0.69450(16) 0.32915(12) 0.0656(11) Uani 1 1 d . . . . .
H15A_6 H 0.473800 0.706139 0.320142 0.079 Uiso 1 1 calc R U . . .
H15B_6 H 0.514986 0.723890 0.339851 0.079 Uiso 1 1 calc R U . . .
C3_6 C 0.38510(7) 0.54379(12) 0.29588(7) 0.0333(5) Uani 1 1 d . . . . .
C2_6 C 0.36430(7) 0.49063(11) 0.29247(7) 0.0322(5) Uani 1 1 d . . . . .
H2_6 H 0.375708 0.452468 0.291250 0.039 Uiso 1 1 calc R U . . .
C4_6 C 0.36733(7) 0.59915(12) 0.29783(7) 0.0352(6) Uani 1 1 d . . . . .
H4_6 H 0.380836 0.635935 0.299997 0.042 Uiso 1 1 calc R U . . .
C1_6 C 0.32737(7) 0.49189(12) 0.29081(7) 0.0329(5) Uani 1 1 d . . . . .
C5_6 C 0.33075(7) 0.60205(12) 0.29669(7) 0.0343(5) Uani 1 1 d . . . . .
C16_6 C 0.30601(7) 0.43480(12) 0.28785(7) 0.0334(5) Uani 1 1 d . . . . .
C6_6 C 0.31093(7) 0.54795(12) 0.29306(7) 0.0339(5) Uani 1 1 d . . . . .
H6_6 H 0.285798 0.549374 0.292111 0.041 Uiso 1 1 calc R U . . .
C25_6 C 0.31262(7) 0.66135(12) 0.29915(7) 0.0352(6) Uani 1 1 d . . . . .
C21_6 C 0.26960(8) 0.43363(13) 0.27216(8) 0.0400(6) Uani 1 1 d . . . . .
H21_6 H 0.258520 0.469406 0.261783 0.048 Uiso 1 1 calc R U . . .
C17_6 C 0.32115(7) 0.38048(12) 0.30220(7) 0.0340(5) Uani 1 1 d . . . . .
H17_6 H 0.346047 0.380299 0.312684 0.041 Uiso 1 1 calc R U . . .
C30_6 C 0.27573(7) 0.66902(12) 0.28629(7) 0.0361(6) Uani 1 1 d . . . . .
H30_6 H 0.262317 0.635413 0.275635 0.043 Uiso 1 1 calc R U . . .
C26_6 C 0.33231(8) 0.71107(14) 0.31416(8) 0.0445(7) Uani 1 1 d . . . . .
H26_6 H 0.357342 0.706915 0.323633 0.053 Uiso 1 1 calc R U . . .
C20_6 C 0.24940(8) 0.38114(13) 0.27149(8) 0.0405(6) Uani 1 1 d . . . . .
H20_6 H 0.224617 0.381520 0.260673 0.049 Uiso 1 1 calc R U . . .
C18_6 C 0.30172(8) 0.32693(12) 0.30192(7) 0.0362(6) Uani 1 1 d . . . . .
C29_6 C 0.25755(8) 0.72369(13) 0.28829(7) 0.0384(6) Uani 1 1 d . . . . .
C27_6 C 0.31547(8) 0.76618(14) 0.31526(8) 0.0453(7) Uani 1 1 d . . . . .
H27_6 H 0.329353 0.800223 0.324799 0.054 Uiso 1 1 calc R U . . .
C19_6 C 0.26462(8) 0.32759(13) 0.28637(7) 0.0380(6) Uani 1 1 d . . . . .
C22_6 C 0.32035(8) 0.27360(13) 0.32004(8) 0.0402(6) Uani 1 1 d . . . . .
H22_6 H 0.306026 0.245487 0.328582 0.048 Uiso 1 1 calc R U . . .
C28_6 C 0.27860(8) 0.77339(14) 0.30274(8) 0.0423(6) Uani 1 1 d . . . . .
C31_6 C 0.21849(8) 0.72683(14) 0.27425(8) 0.0417(6) Uani 1 1 d . . . . .
H31_6 H 0.208730 0.764823 0.265681 0.050 Uiso 1 1 calc R U . . .
C24_6 C 0.24083(8) 0.27270(13) 0.28458(8) 0.0412(6) Uani 1 1 d . . . . .
C33_6 C 0.26235(8) 0.83566(14) 0.30455(8) 0.0436(7) Uani 1 1 d . . . . .
C32_6 C 0.19616(9) 0.68063(16) 0.27274(10) 0.0526(8) Uani 1 1 d . . . . .
H32A_6 H 0.204994 0.641971 0.281080 0.063 Uiso 1 1 calc R U . . .
H32B_6 H 0.171189 0.685914 0.263321 0.063 Uiso 1 1 calc R U . . .
O6_6 O 0.25135(6) 0.22198(9) 0.29419(6) 0.0434(5) Uani 1 1 d . . . . .
O5_6 O 0.20653(6) 0.28466(10) 0.27066(7) 0.0540(6) Uani 1 1 d . . . . .
H5_6 H 0.193628 0.254837 0.273179 0.081 Uiso 1 1 calc R U . . .
O4_6 O 0.23081(6) 0.84522(10) 0.30259(7) 0.0529(6) Uani 1 1 d . . . . .
O3_6 O 0.28696(6) 0.87933(10) 0.30842(7) 0.0547(6) Uani 1 1 d . . . . .
H3_6 H 0.276935 0.913366 0.308723 0.082 Uiso 1 1 calc R U . . .

loop_
_atom_site_aniso_label
_atom_site_aniso_U_11
_atom_site_aniso_U_22
_atom_site_aniso_U_33
_atom_site_aniso_U_23
_atom_site_aniso_U_13
_atom_site_aniso_U_12
C15A 0.084(8) 0.055(6) 0.126(16) -0.001(8) 0.028(9) -0.004(5)
C11A 0.030(5) 0.023(4) 0.143(9) -0.023(5) 0.026(6) -0.003(3)
C12A 0.052(7) 0.044(6) 0.133(9) -0.029(6) -0.007(6) -0.007(4)
N1_1 0.0369(14) 0.0223(12) 0.130(3) 0.0078(14) 0.0264(16) 0.0001(10)
O2_1 0.0314(10) 0.0290(9) 0.0622(13) 0.0018(9) 0.0110(9) 0.0024(8)
C10_1 0.0330(14) 0.0262(12) 0.0434(15) 0.0010(10) 0.0089(11) 0.0048(10)
C5_1 0.0352(14) 0.0280(13) 0.0414(14) 0.0016(10) 0.0102(11) 0.0026(10)
N2_1 0.0307(11) 0.0281(11) 0.0584(15) 0.0022(10) 0.0107(10) 0.0012(9)
C4_1 0.0329(13) 0.0284(13) 0.0447(15) 0.0011(11) 0.0095(11) 0.0040(10)
C6_1 0.0361(14) 0.0274(12) 0.0429(15) 0.0010(11) 0.0037(11) 0.0027(10)
C11_1 0.0376(15) 0.0284(13) 0.066(2) 0.0052(13) 0.0158(13) 0.0025(11)
C3_1 0.0353(14) 0.0267(12) 0.0492(16) -0.0002(11) 0.0122(12) 0.0018(10)
C1_1 0.0326(14) 0.0317(13) 0.0468(15) -0.0022(11) 0.0049(11) 0.0012(11)
C12_1 0.0413(16) 0.0329(14) 0.066(2) -0.0009(13) 0.0123(14) -0.0022(12)
C7_1 0.0339(14) 0.0273(13) 0.074(2) -0.0010(13) 0.0156(14) -0.0027(11)
C2_1 0.0341(14) 0.0303(13) 0.0494(16) -0.0026(11) 0.0092(12) -0.0005(11)
C13_1 0.0282(14) 0.0314(14) 0.070(2) -0.0032(13) 0.0045(13) 0.0020(11)
O1_1 0.0287(10) 0.0284(10) 0.108(2) 0.0077(11) 0.0186(11) -0.0028(8)
O3_1 0.0340(11) 0.0297(11) 0.107(2) -0.0008(12) 0.0022(12) 0.0044(9)
N3_1 0.0316(13) 0.0287(12) 0.099(2) -0.0005(13) 0.0102(13) 0.0009(10)
C8_1 0.045(2) 0.0275(17) 0.220(7) 0.006(3) 0.036(3) 0.0036(15)
C14_1 0.0436(19) 0.0378(18) 0.117(4) 0.002(2) 0.007(2) -0.0015(14)
C9_1 0.104(4) 0.067(3) 0.126(5) -0.013(3) -0.012(4) 0.022(3)
C15_1 0.049(2) 0.069(3) 0.113(4) 0.014(3) 0.009(2) -0.0078(19)
C9_2 0.078(3) 0.079(3) 0.121(5) -0.014(3) 0.008(3) 0.004(3)
O2_2 0.0323(10) 0.0242(9) 0.0830(16) -0.0042(9) 0.0112(10) 0.0017(8)
C13_2 0.0304(13) 0.0241(12) 0.0552(17) -0.0024(11) 0.0075(11) -0.0002(10)
N2_2 0.0320(13) 0.0250(11) 0.098(2) -0.0056(13) 0.0143(13) -0.0009(10)
C5_2 0.0303(13) 0.0257(12) 0.0466(15) -0.0012(10) 0.0069(11) -0.0025(10)
C14_2 0.0373(17) 0.0305(15) 0.129(4) -0.0083(19) 0.016(2) -0.0043(13)
C4_2 0.0272(12) 0.0278(13) 0.0502(16) -0.0012(11) 0.0087(11) -0.0013(10)
C6_2 0.0325(13) 0.0251(12) 0.0495(16) -0.0011(11) 0.0104(11) -0.0009(10)
C15_2 0.121(5) 0.086(4) 0.162(7) 0.020(4) 0.042(5) -0.044(4)
C3_2 0.0344(14) 0.0244(12) 0.0447(15) 0.0010(10) 0.0096(11) -0.0006(10)
C1_2 0.0295(13) 0.0272(12) 0.0484(15) -0.0021(11) 0.0095(11) -0.0011(10)
C7_2 0.0319(14) 0.0272(13) 0.0569(17) 0.0019(11) 0.0133(12) -0.0005(10)
C2_2 0.0322(13) 0.0273(12) 0.0481(15) 0.0020(11) 0.0103(11) 0.0018(10)
C10_2 0.0352(15) 0.0243(13) 0.072(2) -0.0040(13) 0.0109(14) -0.0021(11)
N1_2 0.0338(12) 0.0245(11) 0.0722(17) 0.0002(11) 0.0160(11) -0.0004(9)
O1_2 0.0370(11) 0.0279(10) 0.103(2) 0.0088(11) 0.0280(12) 0.0060(8)
N3_2 0.0369(14) 0.0258(12) 0.104(2) -0.0105(13) 0.0160(14) -0.0002(10)
O3_2 0.0337(11) 0.0270(10) 0.112(2) -0.0086(11) 0.0121(12) -0.0047(8)
C8_2 0.053(2) 0.0255(14) 0.110(3) 0.0042(17) 0.032(2) 0.0032(13)
C11_2 0.054(2) 0.0370(17) 0.087(3) -0.0013(17) 0.0147(18) 0.0022(15)
C12_2 0.087(3) 0.056(2) 0.089(3) -0.002(2) 0.028(3) 0.010(2)
O2_3 0.0307(10) 0.0459(12) 0.0586(13) 0.0046(10) 0.0118(9) -0.0033(9)
O5_3 0.0321(10) 0.0286(9) 0.0573(12) 0.0035(8) 0.0081(9) -0.0059(7)
C24_3 0.0274(12) 0.0268(12) 0.0501(15) -0.0037(11) 0.0139(11) -0.0046(10)
O6_3 0.0342(10) 0.0208(9) 0.0702(14) -0.0024(8) 0.0171(9) -0.0013(7)
C19_3 0.0342(13) 0.0224(11) 0.0430(14) -0.0006(10) 0.0122(11) -0.0040(10)
C20_3 0.0276(12) 0.0286(12) 0.0473(15) -0.0012(11) 0.0113(11) -0.0010(10)
C18_3 0.0351(13) 0.0222(11) 0.0427(14) -0.0003(10) 0.0110(11) -0.0020(10)
C21_3 0.0319(13) 0.0230(12) 0.0484(15) 0.0021(10) 0.0134(11) -0.0017(10)
C17_3 0.0297(12) 0.0232(12) 0.0452(15) -0.0010(10) 0.0082(10) 0.0015(10)
C22_3 0.0391(15) 0.0213(12) 0.0507(16) 0.0016(11) 0.0054(12) 0.0003(10)
C16_3 0.0306(13) 0.0218(11) 0.0426(14) 0.0001(10) 0.0130(10) -0.0004(9)
C23_3 0.0453(17) 0.0243(13) 0.071(2) 0.0015(13) 0.0080(15) -0.0010(12)
C1_3 0.0299(13) 0.0261(12) 0.0435(14) 0.0002(10) 0.0111(10) -0.0046(10)
C6_3 0.0260(12) 0.0264(12) 0.0488(15) 0.0025(10) 0.0111(11) -0.0021(10)
C2_3 0.0296(13) 0.0250(12) 0.0469(15) 0.0035(10) 0.0099(11) 0.0001(10)
C5_3 0.0354(14) 0.0238(12) 0.0450(15) 0.0008(10) 0.0104(11) -0.0034(10)
C3_3 0.0311(13) 0.0250(12) 0.0417(14) 0.0010(10) 0.0082(10) -0.0018(10)
C25_3 0.0356(14) 0.0224(11) 0.0458(15) 0.0017(10) 0.0122(11) -0.0032(10)
C4_3 0.0350(14) 0.0235(12) 0.0468(15) 0.0011(10) 0.0083(11) -0.0025(10)
C7_3 0.0323(13) 0.0266(12) 0.0398(14) 0.0009(10) 0.0063(10) -0.0017(10)
C26_3 0.0354(14) 0.0259(12) 0.0469(15) 0.0014(11) 0.0073(11) -0.0011(10)
C30_3 0.0315(13) 0.0219(12) 0.0543(16) -0.0008(11) 0.0121(11) -0.0017(10)
C12_3 0.0343(15) 0.0269(13) 0.084(2) 0.0061(14) 0.0143(15) -0.0048(11)
C8_3 0.0302(14) 0.0265(13) 0.089(2) -0.0065(14) 0.0125(14) -0.0040(11)
C27_3 0.0389(14) 0.0236(12) 0.0483(16) -0.0003(11) 0.0092(12) -0.0047(10)
C29_3 0.0290(13) 0.0227(12) 0.0564(17) 0.0033(11) 0.0157(11) -0.0002(10)
C11_3 0.0376(16) 0.0400(16) 0.079(2) 0.0155(16) 0.0206(15) -0.0040(13)
C9_3 0.0305(14) 0.0352(15) 0.084(2) -0.0197(15) 0.0106(14) -0.0005(12)
C28_3 0.0372(14) 0.0212(12) 0.0513(16) -0.0005(10) 0.0152(12) -0.0009(10)
C32_3 0.0358(15) 0.0290(14) 0.072(2) -0.0014(13) 0.0104(14) 0.0017(11)
C10_3 0.0315(14) 0.0491(17) 0.0495(17) -0.0005(13) 0.0108(12) -0.0036(12)
C14_3 0.060(3) 0.048(2) 0.168(5) -0.017(3) 0.059(3) -0.0087(19)
C31_3 0.0397(15) 0.0245(12) 0.0531(17) -0.0019(11) 0.0190(12) -0.0016(11)
C33_3 0.0454(19) 0.0379(18) 0.118(4) -0.009(2) -0.006(2) 0.0028(15)
C13_3 0.0323(14) 0.0455(16) 0.0488(17) -0.0027(13) 0.0080(12) 0.0002(12)
C15B_3 0.044(4) 0.036(4) 0.115(11) -0.002(4) 0.022(5) 0.004(3)
O3_3 0.0461(12) 0.0232(9) 0.0616(13) -0.0023(9) 0.0104(10) 0.0016(8)
O4_3 0.0328(10) 0.0266(9) 0.0829(16) -0.0028(10) 0.0186(10) 0.0025(8)
O1_3 0.0334(11) 0.0455(12) 0.0925(18) -0.0070(12) 0.0301(12) -0.0070(9)
N1_4 0.0295(12) 0.0240(11) 0.0727(17) -0.0022(11) 0.0114(11) 0.0006(9)
O3_4 0.0289(9) 0.0240(9) 0.0739(14) -0.0009(9) 0.0115(9) 0.0015(7)
C13_4 0.0327(13) 0.0228(11) 0.0445(15) -0.0017(10) 0.0096(11) -0.0013(10)
N3_4 0.0294(11) 0.0230(10) 0.0579(15) 0.0006(9) 0.0099(10) -0.0011(8)
C6_4 0.0365(14) 0.0249(12) 0.0397(14) -0.0009(10) 0.0073(11) -0.0003(10)
C14_4 0.0335(14) 0.0286(13) 0.0641(19) 0.0010(12) 0.0116(13) -0.0019(11)
C1_4 0.0363(14) 0.0236(12) 0.0440(15) -0.0003(10) 0.0069(11) -0.0011(10)
C5_4 0.0306(13) 0.0244(12) 0.0467(15) -0.0027(10) 0.0102(11) -0.0022(10)
C15_4 0.0374(16) 0.0457(17) 0.073(2) 0.0029(16) 0.0069(15) -0.0073(13)
C2_4 0.0317(13) 0.0240(12) 0.0430(14) -0.0013(10) 0.0091(11) 0.0012(10)
C4_4 0.0347(14) 0.0241(12) 0.0461(15) -0.0033(10) 0.0115(11) -0.0066(10)
C3_4 0.0280(12) 0.0291(13) 0.0448(15) -0.0021(10) 0.0095(10) -0.0035(10)
C7_4 0.0310(13) 0.0233(12) 0.0514(16) -0.0020(11) 0.0051(11) -0.0033(10)
C10_4 0.0293(13) 0.0266(13) 0.0676(19) -0.0056(12) 0.0146(12) -0.0056(10)
O1_4 0.0334(10) 0.0230(9) 0.0785(15) -0.0020(9) 0.0114(10) -0.0021(8)
O2_4 0.0331(11) 0.0312(10) 0.114(2) -0.0074(12) 0.0312(12) -0.0086(9)
N2_4 0.0316(13) 0.0307(13) 0.118(3) -0.0192(15) 0.0245(15) -0.0080(10)
C8_4 0.0307(15) 0.0380(16) 0.101(3) -0.0005(17) 0.0191(16) 0.0009(12)
C11B_4 0.054(9) 0.045(9) 0.124(10) -0.003(7) 0.000(8) -0.007(6)
C9_4 0.069(3) 0.061(3) 0.103(4) -0.009(2) 0.013(2) 0.017(2)
C12B_4 0.080(13) 0.066(8) 0.124(12) -0.014(8) -0.011(9) -0.047(9)
O2_5 0.0304(10) 0.0313(10) 0.0667(14) 0.0008(9) 0.0110(9) -0.0025(8)
C13_5 0.0318(14) 0.0320(13) 0.0515(16) 0.0026(12) 0.0101(12) -0.0005(11)
O1_5 0.0333(10) 0.0331(10) 0.0749(15) -0.0013(10) 0.0165(10) 0.0033(8)
C10_5 0.0298(13) 0.0261(12) 0.0461(15) 0.0017(10) 0.0095(11) -0.0022(10)
C11_5 0.0322(13) 0.0238(12) 0.0499(16) -0.0006(11) 0.0080(11) 0.0003(10)
C9_5 0.0321(13) 0.0284(13) 0.0471(15) -0.0016(11) 0.0100(11) 0.0016(10)
C12_5 0.0328(13) 0.0255(12) 0.0466(15) -0.0002(10) 0.0077(11) 0.0010(10)
C8_5 0.0316(13) 0.0278(12) 0.0475(15) -0.0021(11) 0.0097(11) -0.0004(10)
C14_5 0.0302(14) 0.0374(15) 0.069(2) -0.0091(14) 0.0166(13) 0.0038(11)
C7_5 0.0314(13) 0.0252(12) 0.0409(14) 0.0009(10) 0.0078(10) 0.0044(10)
C15_5 0.0458(19) 0.0392(17) 0.106(3) -0.0186(18) 0.0256(19) 0.0020(14)
C3_5 0.0335(13) 0.0260(12) 0.0381(13) -0.0006(10) 0.0089(10) -0.0015(10)
C4_5 0.0312(13) 0.0247(12) 0.0407(14) 0.0007(10) 0.0094(10) -0.0017(10)
C2_5 0.0361(14) 0.0225(11) 0.0413(14) 0.0001(10) 0.0091(11) 0.0023(10)
C5_5 0.0339(13) 0.0276(12) 0.0411(14) -0.0003(10) 0.0101(11) 0.0014(10)
C1_5 0.0357(13) 0.0260(12) 0.0392(14) -0.0027(10) 0.0097(11) -0.0044(10)
C25_5 0.0337(13) 0.0296(13) 0.0439(15) 0.0041(11) 0.0158(11) 0.0026(10)
C6_5 0.0285(12) 0.0297(13) 0.0427(14) -0.0002(10) 0.0114(10) -0.0015(10)
C16_5 0.0395(14) 0.0290(13) 0.0414(14) -0.0015(11) 0.0141(11) -0.0040(11)
C30_5 0.0345(14) 0.0290(13) 0.0516(16) 0.0000(11) 0.0109(12) 0.0025(11)
C26_5 0.0383(14) 0.0259(12) 0.0497(16) 0.0024(11) 0.0138(12) 0.0032(11)
C21_5 0.0347(14) 0.0301(13) 0.0461(15) -0.0030(11) 0.0117(11) -0.0086(11)
C17_5 0.0411(15) 0.0329(14) 0.0422(15) -0.0011(11) 0.0077(12) -0.0045(11)
C29_5 0.0382(15) 0.0374(15) 0.0528(17) 0.0025(12) 0.0120(13) 0.0039(12)
C27_5 0.0417(15) 0.0307(13) 0.0507(16) 0.0037(11) 0.0202(13) 0.0072(11)
C20_5 0.0444(16) 0.0325(14) 0.0493(16) -0.0043(12) 0.0201(13) -0.0090(12)
C18_5 0.0569(18) 0.0284(13) 0.0458(16) 0.0001(11) 0.0150(14) -0.0061(12)
C28_5 0.0453(16) 0.0319(14) 0.0470(16) 0.0053(11) 0.0174(13) 0.0095(12)
C32_5 0.0521(19) 0.0332(15) 0.070(2) -0.0036(14) 0.0139(16) 0.0039(13)
C19_5 0.0533(18) 0.0308(14) 0.0442(16) -0.0065(11) 0.0194(13) -0.0124(12)
C23_5 0.0459(18) 0.0472(18) 0.065(2) -0.0008(15) 0.0161(15) -0.0053(14)
C31_5 0.0403(15) 0.0382(15) 0.0500(17) 0.0032(12) 0.0167(13) 0.0116(12)
C33_5 0.060(2) 0.0344(17) 0.103(3) -0.0082(18) 0.015(2) -0.0014(15)
C22_5 0.0539(18) 0.0292(13) 0.0468(16) -0.0020(11) 0.0191(13) -0.0067(12)
C24_5 0.049(2) 0.056(2) 0.089(3) -0.006(2) 0.0116(19) -0.0066(17)
O4_5 0.0402(12) 0.0317(10) 0.0829(17) -0.0063(10) 0.0144(11) 0.0089(9)
O3_5 0.0490(13) 0.0278(10) 0.0874(18) 0.0025(10) 0.0221(12) 0.0078(9)
O5_5 0.0440(12) 0.0344(11) 0.0748(16) -0.0020(10) 0.0136(11) -0.0120(9)
O6_5 0.0476(13) 0.0325(11) 0.0803(17) 0.0009(11) 0.0107(11) -0.0130(9)
C23_6 0.0523(18) 0.0307(14) 0.0574(19) 0.0024(13) 0.0076(14) -0.0016(13)
O1_6 0.0324(10) 0.0355(10) 0.0657(14) 0.0047(9) 0.0140(9) 0.0017(8)
C13_6 0.0360(15) 0.0348(14) 0.0509(17) -0.0018(12) 0.0112(12) -0.0032(11)
O2_6 0.0341(11) 0.0369(11) 0.0884(17) -0.0055(11) 0.0241(11) -0.0063(9)
C10_6 0.0316(13) 0.0269(12) 0.0498(16) 0.0018(11) 0.0092(11) -0.0018(10)
C11_6 0.0315(13) 0.0304(13) 0.0498(16) -0.0001(11) 0.0074(11) -0.0004(10)
C9_6 0.0382(14) 0.0257(12) 0.0486(16) 0.0004(11) 0.0132(12) 0.0001(11)
C12_6 0.0316(13) 0.0266(12) 0.0499(16) 0.0001(11) 0.0077(11) -0.0009(10)
C14_6 0.0343(15) 0.0346(15) 0.070(2) -0.0107(14) 0.0113(14) -0.0035(12)
C8_6 0.0341(13) 0.0254(12) 0.0457(15) -0.0015(10) 0.0094(11) -0.0031(10)
C7_6 0.0292(13) 0.0252(12) 0.0430(14) 0.0023(10) 0.0069(10) 0.0011(10)
C15_6 0.0478(19) 0.0377(17) 0.106(3) -0.0195(19) 0.0077(19) -0.0023(15)
C3_6 0.0304(13) 0.0275(12) 0.0406(14) 0.0013(10) 0.0054(10) -0.0026(10)
C2_6 0.0313(13) 0.0232(11) 0.0424(14) 0.0011(10) 0.0092(10) 0.0016(10)
C4_6 0.0310(13) 0.0261(12) 0.0477(15) 0.0013(11) 0.0078(11) 0.0005(10)
C1_6 0.0299(13) 0.0282(12) 0.0399(14) 0.0008(10) 0.0066(10) -0.0011(10)
C5_6 0.0328(13) 0.0288(13) 0.0402(14) 0.0006(10) 0.0061(10) 0.0000(10)
C16_6 0.0324(13) 0.0263(12) 0.0423(14) 0.0005(10) 0.0102(11) -0.0004(10)
C6_6 0.0298(13) 0.0291(12) 0.0424(14) 0.0008(10) 0.0075(10) 0.0004(10)
C25_6 0.0309(13) 0.0264(12) 0.0478(15) 0.0004(11) 0.0079(11) 0.0017(10)
C21_6 0.0330(14) 0.0329(14) 0.0531(17) 0.0027(12) 0.0081(12) -0.0021(11)
C17_6 0.0285(13) 0.0306(13) 0.0446(15) -0.0010(11) 0.0121(11) 0.0004(10)
C30_6 0.0319(13) 0.0277(12) 0.0490(16) 0.0018(11) 0.0101(11) 0.0000(10)
C26_6 0.0294(14) 0.0354(15) 0.066(2) -0.0049(13) 0.0051(13) 0.0026(11)
C20_6 0.0301(13) 0.0372(15) 0.0549(17) -0.0011(12) 0.0112(12) -0.0048(11)
C18_6 0.0382(14) 0.0287(13) 0.0444(15) -0.0022(11) 0.0149(11) -0.0024(11)
C29_6 0.0358(14) 0.0325(14) 0.0462(16) 0.0053(11) 0.0081(12) 0.0048(11)
C27_6 0.0363(15) 0.0325(14) 0.0630(19) -0.0048(13) 0.0034(13) 0.0042(12)
C19_6 0.0353(14) 0.0313(13) 0.0500(16) -0.0055(11) 0.0156(12) -0.0048(11)
C22_6 0.0412(15) 0.0305(13) 0.0500(16) -0.0003(12) 0.0127(12) -0.0083(11)
C28_6 0.0363(15) 0.0358(15) 0.0534(17) -0.0008(12) 0.0074(12) 0.0051(12)
C31_6 0.0304(14) 0.0357(14) 0.0587(18) 0.0043(13) 0.0100(12) 0.0051(11)
C24_6 0.0365(15) 0.0332(14) 0.0569(18) -0.0069(12) 0.0168(13) -0.0033(11)
C33_6 0.0380(16) 0.0332(14) 0.0574(18) 0.0015(13) 0.0066(13) 0.0068(12)
C32_6 0.0363(16) 0.0407(16) 0.080(2) 0.0018(16) 0.0123(15) 0.0037(13)
O6_6 0.0395(11) 0.0301(10) 0.0612(13) -0.0021(9) 0.0131(9) -0.0075(8)
O5_6 0.0338(11) 0.0345(11) 0.0961(19) 0.0027(11) 0.0202(11) -0.0077(9)
O4_6 0.0453(13) 0.0349(11) 0.0796(17) 0.0024(11) 0.0167(11) 0.0112(9)
O3_6 0.0417(12) 0.0321(11) 0.0836(17) -0.0057(11) 0.0006(11) 0.0089(9)

loop_
_atom_type_symbol
_atom_type_description
_atom_type_scat_dispersion_real
_atom_type_scat_dispersion_imag
_atom_type_scat_source
C C 0.0181 0.0091 'International Tables Vol C Tables 4.2.6.8 and 6.1.1.4'
H H 0.0000 0.0000 'International Tables Vol C Tables 4.2.6.8 and 6.1.1.4'
N N 0.0311 0.0180 'International Tables Vol C Tables 4.2.6.8 and 6.1.1.4'
O O 0.0492 0.0322 'International Tables Vol C Tables 4.2.6.8 and 6.1.1.4'

loop_
_exptl_crystal_face_index_h
_exptl_crystal_face_index_k
_exptl_crystal_face_index_l
_exptl_crystal_face_perp_dist
0 0 -1 0.1207
0 0 1 0.1360
1 1 0 0.0172
-1 -1 0 0.0172
-20 8 3 0.0485
20 -8 1 0.0343

loop_
_geom_angle_atom_site_label_1
_geom_angle_atom_site_label_2
_geom_angle_atom_site_label_3
_geom_angle
_geom_angle_site_symmetry_1
_geom_angle_site_symmetry_3
_geom_angle_publ_flag
H15A C15A H15B 120.0 . . ?
C14_3 C15A H15A 120.0 . . ?
C14_3 C15A H15B 120.0 . . ?
H11A C11A H11B 108.2 . . ?
C12A C11A H11A 109.7 . . ?
C12A C11A H11B 109.7 . . ?
N2_4 C11A H11A 109.7 . . ?
N2_4 C11A H11B 109.7 . . ?
N2_4 C11A C12A 109.8(9) . . ?
C11A C12A H12A 109.5 . . ?
C11A C12A H12B 109.5 . . ?
C11A C12A H12C 109.5 . . ?
H12A C12A H12B 109.5 . . ?
H12A C12A H12C 109.5 . . ?
H12B C12A H12C 109.5 . . ?
C7_1 N1_1 H1_1 119.3 . . ?
C7_1 N1_1 C8_1 121.3(3) . . ?
C8_1 N1_1 H1_1 119.3 . . ?
O2_1 C10_1 C5_1 121.7(2) . . ?
O2_1 C10_1 N2_1 121.4(2) . . ?
N2_1 C10_1 C5_1 116.8(2) . . ?
C4_1 C5_1 C10_1 116.4(2) . . ?
C6_1 C5_1 C10_1 124.2(2) . . ?
C6_1 C5_1 C4_1 119.3(2) . . ?
C10_1 N2_1 H2_1 119.3 . . ?
C10_1 N2_1 C11_1 121.4(2) . . ?
C11_1 N2_1 H2_1 119.3 . . ?
C5_1 C4_1 H4_1 119.9 . . ?
C3_1 C4_1 C5_1 120.2(3) . . ?
C3_1 C4_1 H4_1 119.9 . . ?
C5_1 C6_1 H6_1 119.5 . . ?
C5_1 C6_1 C1_1 121.0(2) . . ?
C1_1 C6_1 H6_1 119.5 . . ?
N2_1 C11_1 H11A_1 109.4 . . ?
N2_1 C11_1 H11B_1 109.4 . . ?
N2_1 C11_1 C12_1 111.2(3) . . ?
H11A_1 C11_1 H11B_1 108.0 . . ?
C12_1 C11_1 H11A_1 109.4 . . ?
C12_1 C11_1 H11B_1 109.4 . . ?
C4_1 C3_1 C7_1 122.4(3) . . ?
C2_1 C3_1 C4_1 119.8(3) . . ?
C2_1 C3_1 C7_1 117.6(2) . . ?
C6_1 C1_1 C13_1 118.0(2) . . ?
C2_1 C1_1 C6_1 118.9(3) . . ?
C2_1 C1_1 C13_1 123.1(3) . . ?
C11_1 C12_1 H12A_1 109.5 . . ?
C11_1 C12_1 H12B_1 109.5 . . ?
C11_1 C12_1 H12C_1 109.5 . . ?
H12A_1 C12_1 H12B_1 109.5 . . ?
H12A_1 C12_1 H12C_1 109.5 . . ?
H12B_1 C12_1 H12C_1 109.5 . . ?
N1_1 C7_1 C3_1 118.0(3) . . ?
O1_1 C7_1 N1_1 121.0(3) . . ?
O1_1 C7_1 C3_1 121.0(3) . . ?
C3_1 C2_1 C1_1 120.8(3) . . ?
C3_1 C2_1 H2A_1 119.6 . . ?
C1_1 C2_1 H2A_1 119.6 . . ?
O3_1 C13_1 C1_1 120.2(3) . . ?
O3_1 C13_1 N3_1 121.7(3) . . ?
N3_1 C13_1 C1_1 118.1(3) . . ?
C13_1 N3_1 H3_1 119.2 . . ?
C13_1 N3_1 C14_1 121.5(3) . . ?
C14_1 N3_1 H3_1 119.2 . . ?
N1_1 C8_1 H8A_1 108.7 . . ?
N1_1 C8_1 H8B_1 108.7 . . ?
H8A_1 C8_1 H8B_1 107.6 . . ?
C9_1 C8_1 N1_1 114.1(4) . . ?
C9_1 C8_1 H8A_1 108.7 . . ?
C9_1 C8_1 H8B_1 108.7 . . ?
N3_1 C14_1 H14A_1 109.7 . . ?
N3_1 C14_1 H14B_1 109.7 . . ?
H14A_1 C14_1 H14B_1 108.2 . . ?
C15_1 C14_1 N3_1 109.7(4) . . ?
C15_1 C14_1 H14A_1 109.7 . . ?
C15_1 C14_1 H14B_1 109.7 . . ?
C8_1 C9_1 H9A_1 109.5 . . ?
C8_1 C9_1 H9B_1 109.5 . . ?
C8_1 C9_1 H9C_1 109.5 . . ?
H9A_1 C9_1 H9B_1 109.5 . . ?
H9A_1 C9_1 H9C_1 109.5 . . ?
H9B_1 C9_1 H9C_1 109.5 . . ?
C14_1 C15_1 H15A_1 109.5 . . ?
C14_1 C15_1 H15B_1 109.5 . . ?
C14_1 C15_1 H15C_1 109.5 . . ?
H15A_1 C15_1 H15B_1 109.5 . . ?
H15A_1 C15_1 H15C_1 109.5 . . ?
H15B_1 C15_1 H15C_1 109.5 . . ?
H9A_2 C9_2 H9B_2 109.5 . . ?
H9A_2 C9_2 H9C_2 109.5 . . ?
H9B_2 C9_2 H9C_2 109.5 . . ?
C8_2 C9_2 H9A_2 109.5 . . ?
C8_2 C9_2 H9B_2 109.5 . . ?
C8_2 C9_2 H9C_2 109.5 . . ?
O2_2 C13_2 N2_2 121.1(2) . . ?
O2_2 C13_2 C5_2 120.6(2) . . ?
N2_2 C13_2 C5_2 118.3(2) . . ?
C13_2 N2_2 H2_2 118.5 . . ?
C13_2 N2_2 C14_2 122.9(3) . . ?
C14_2 N2_2 H2_2 118.5 . . ?
C4_2 C5_2 C13_2 122.9(2) . . ?
C6_2 C5_2 C13_2 117.3(2) . . ?
C6_2 C5_2 C4_2 119.7(2) . . ?
N2_2 C14_2 H14A_2 109.1 . . ?
N2_2 C14_2 H14B_2 109.1 . . ?
N2_2 C14_2 C15_2 112.4(4) . . ?
H14A_2 C14_2 H14B_2 107.9 . . ?
C15_2 C14_2 H14A_2 109.1 . . ?
C15_2 C14_2 H14B_2 109.1 . . ?
C5_2 C4_2 H4_2 119.9 . . ?
C3_2 C4_2 C5_2 120.3(2) . . ?
C3_2 C4_2 H4_2 119.9 . . ?
C5_2 C6_2 H6_2 119.7 . . ?
C5_2 C6_2 C1_2 120.6(2) . . ?
C1_2 C6_2 H6_2 119.7 . . ?
C14_2 C15_2 H15A_2 109.5 . . ?
C14_2 C15_2 H15B_2 109.5 . . ?
C14_2 C15_2 H15C_2 109.5 . . ?
H15A_2 C15_2 H15B_2 109.5 . . ?
H15A_2 C15_2 H15C_2 109.5 . . ?
H15B_2 C15_2 H15C_2 109.5 . . ?
C4_2 C3_2 C7_2 117.2(2) . . ?
C2_2 C3_2 C4_2 119.3(2) . . ?
C2_2 C3_2 C7_2 123.5(2) . . ?
C6_2 C1_2 C10_2 123.1(2) . . ?
C2_2 C1_2 C6_2 118.8(2) . . ?
C2_2 C1_2 C10_2 118.1(2) . . ?
N1_2 C7_2 C3_2 117.3(2) . . ?
O1_2 C7_2 C3_2 121.2(2) . . ?
O1_2 C7_2 N1_2 121.5(3) . . ?
C3_2 C2_2 C1_2 121.4(3) . . ?
C3_2 C2_2 H2A_2 119.3 . . ?
C1_2 C2_2 H2A_2 119.3 . . ?
N3_2 C10_2 C1_2 119.2(3) . . ?
O3_2 C10_2 C1_2 120.4(3) . . ?
O3_2 C10_2 N3_2 120.4(3) . . ?
C7_2 N1_2 H1_2 119.4 . . ?
C7_2 N1_2 C8_2 121.3(3) . . ?
C8_2 N1_2 H1_2 119.4 . . ?
C10_2 N3_2 H3_2 118.8 . . ?
C10_2 N3_2 C11_2 122.4(3) . . ?
C11_2 N3_2 H3_2 118.8 . . ?
C9_2 C8_2 N1_2 116.4(4) . . ?
C9_2 C8_2 H8A_2 108.2 . . ?
C9_2 C8_2 H8B_2 108.2 . . ?
N1_2 C8_2 H8A_2 108.2 . . ?
N1_2 C8_2 H8B_2 108.2 . . ?
H8A_2 C8_2 H8B_2 107.3 . . ?
N3_2 C11_2 H11A_2 109.5 . . ?
N3_2 C11_2 H11B_2 109.5 . . ?
H11A_2 C11_2 H11B_2 108.1 . . ?
C12_2 C11_2 N3_2 110.6(4) . . ?
C12_2 C11_2 H11A_2 109.5 . . ?
C12_2 C11_2 H11B_2 109.5 . . ?
C11_2 C12_2 H12A_2 109.5 . . ?
C11_2 C12_2 H12B_2 109.5 . . ?
C11_2 C12_2 H12C_2 109.5 . . ?
H12A_2 C12_2 H12B_2 109.5 . . ?
H12A_2 C12_2 H12C_2 109.5 . . ?
H12B_2 C12_2 H12C_2 109.5 . . ?
C24_3 O5_3 H5_3 109.5 . . ?
O5_3 C24_3 C19_3 113.3(2) . . ?
O6_3 C24_3 O5_3 122.5(2) . . ?
O6_3 C24_3 C19_3 124.2(2) . . ?
C20_3 C19_3 C24_3 119.1(2) . . ?
C20_3 C19_3 C18_3 118.7(2) . . ?
C18_3 C19_3 C24_3 122.1(2) . . ?
C19_3 C20_3 H20_3 119.2 . . ?
C21_3 C20_3 C19_3 121.5(2) . . ?
C21_3 C20_3 H20_3 119.2 . . ?
C19_3 C18_3 C22_3 124.1(2) . . ?
C17_3 C18_3 C19_3 118.3(2) . . ?
C17_3 C18_3 C22_3 117.5(2) . . ?
C20_3 C21_3 H21_3 119.6 . . ?
C20_3 C21_3 C16_3 120.8(2) . . ?
C16_3 C21_3 H21_3 119.6 . . ?
C18_3 C17_3 H17_3 118.5 . . ?
C18_3 C17_3 C16_3 123.1(2) . . ?
C16_3 C17_3 H17_3 118.5 . . ?
C18_3 C22_3 H22_3 118.1 . . ?
C23_3 C22_3 C18_3 123.7(3) . . ?
C23_3 C22_3 H22_3 118.1 . . ?
C21_3 C16_3 C17_3 117.5(2) . . ?
C21_3 C16_3 C1_3 121.4(2) . . ?
C17_3 C16_3 C1_3 121.1(2) . . ?
C22_3 C23_3 H23A_3 120.0 . . ?
C22_3 C23_3 H23B_3 120.0 . . ?
H23A_3 C23_3 H23B_3 120.0 . . ?
C6_3 C1_3 C16_3 120.9(2) . . ?
C6_3 C1_3 C2_3 118.5(2) . . ?
C2_3 C1_3 C16_3 120.6(2) . . ?
C1_3 C6_3 H6_3 119.5 . . ?
C1_3 C6_3 C5_3 121.0(2) . . ?
C5_3 C6_3 H6_3 119.5 . . ?
C1_3 C2_3 H2_3 118.9 . . ?
C1_3 C2_3 C3_3 122.1(2) . . ?
C3_3 C2_3 H2_3 118.9 . . ?
C6_3 C5_3 C25_3 119.7(2) . . ?
C4_3 C5_3 C6_3 118.8(2) . . ?
C4_3 C5_3 C25_3 121.5(2) . . ?
C2_3 C3_3 C4_3 117.4(2) . . ?
C2_3 C3_3 C7_3 121.0(2) . . ?
C4_3 C3_3 C7_3 121.5(2) . . ?
C26_3 C25_3 C5_3 120.8(2) . . ?
C30_3 C25_3 C5_3 120.6(2) . . ?
C30_3 C25_3 C26_3 118.6(2) . . ?
C5_3 C4_3 C3_3 122.1(2) . . ?
C5_3 C4_3 H4_3 119.0 . . ?
C3_3 C4_3 H4_3 119.0 . . ?
C12_3 C7_3 C3_3 122.4(2) . . ?
C8_3 C7_3 C3_3 121.6(2) . . ?
C8_3 C7_3 C12_3 116.0(3) . . ?
C25_3 C26_3 H26_3 120.2 . . ?
C27_3 C26_3 C25_3 119.7(3) . . ?
C27_3 C26_3 H26_3 120.2 . . ?
C25_3 C30_3 H30_3 118.7 . . ?
C25_3 C30_3 C29_3 122.6(3) . . ?
C29_3 C30_3 H30_3 118.7 . . ?
C7_3 C12_3 H12_3 118.2 . . ?
C11_3 C12_3 C7_3 123.6(3) . . ?
C11_3 C12_3 H12_3 118.2 . . ?
C7_3 C8_3 H8_3 119.2 . . ?
C9_3 C8_3 C7_3 121.7(3) . . ?
C9_3 C8_3 H8_3 119.2 . . ?
C26_3 C27_3 H27_3 118.9 . . ?
C26_3 C27_3 C28_3 122.2(3) . . ?
C28_3 C27_3 H27_3 118.9 . . ?
C30_3 C29_3 C28_3 117.8(3) . . ?
C30_3 C29_3 C32_3 118.0(2) . . ?
C28_3 C29_3 C32_3 124.2(2) . . ?
C12_3 C11_3 C10_3 118.9(3) . . ?
C12_3 C11_3 C14_3 116.2(3) . . ?
C10_3 C11_3 C14_3 124.5(3) . . ?
C8_3 C9_3 H9_3 119.3 . . ?
C8_3 C9_3 C10_3 121.4(3) . . ?
C10_3 C9_3 H9_3 119.3 . . ?
C27_3 C28_3 C29_3 119.2(2) . . ?
C27_3 C28_3 C31_3 118.1(2) . . ?
C29_3 C28_3 C31_3 122.7(3) . . ?
C29_3 C32_3 H32_3 116.9 . . ?
C33_3 C32_3 C29_3 126.1(3) . . ?
C33_3 C32_3 H32_3 116.9 . . ?
C11_3 C10_3 C13_3 121.4(3) . . ?
C9_3 C10_3 C11_3 118.2(3) . . ?
C9_3 C10_3 C13_3 120.3(3) . . ?
C15A C14_3 C11_3 131.2(8) . . ?
C15A C14_3 H14_3 114.4 . . ?
C11_3 C14_3 H14_3 114.4 . . ?
C11_3 C14_3 H14A_3 115.3 . . ?
C15B_3 C14_3 C11_3 129.4(7) . . ?
C15B_3 C14_3 H14A_3 115.3 . . ?
O3_3 C31_3 C28_3 112.3(2) . . ?
O4_3 C31_3 C28_3 124.6(3) . . ?
O4_3 C31_3 O3_3 123.1(2) . . ?
C32_3 C33_3 H33A_3 120.0 . . ?
C32_3 C33_3 H33B_3 120.0 . . ?
H33A_3 C33_3 H33B_3 120.0 . . ?
O2_3 C13_3 C10_3 124.8(3) . . ?
O2_3 C13_3 O1_3 122.6(3) . . ?
O1_3 C13_3 C10_3 112.7(3) . . ?
C14_3 C15B_3 H15A_3 120.0 . . ?
C14_3 C15B_3 H15B_3 120.0 . . ?
H15A_3 C15B_3 H15B_3 120.0 . . ?
C31_3 O3_3 H3_3 109.5 . . ?
C13_3 O1_3 H1_3 109.5 . . ?
C7_4 N1_4 H1_4 119.1 . . ?
C7_4 N1_4 C8_4 121.8(2) . . ?
C8_4 N1_4 H1_4 119.1 . . ?
O3_4 C13_4 N3_4 119.9(2) . . ?
O3_4 C13_4 C6_4 121.0(2) . . ?
N3_4 C13_4 C6_4 119.1(2) . . ?
C13_4 N3_4 H3_4 118.9 . . ?
C13_4 N3_4 C14_4 122.2(2) . . ?
C14_4 N3_4 H3_4 118.9 . . ?
C1_4 C6_4 C13_4 123.2(2) . . ?
C5_4 C6_4 C13_4 118.0(2) . . ?
C5_4 C6_4 C1_4 118.8(3) . . ?
N3_4 C14_4 H14A_4 109.3 . . ?
N3_4 C14_4 H14B_4 109.3 . . ?
N3_4 C14_4 C15_4 111.5(3) . . ?
H14A_4 C14_4 H14B_4 108.0 . . ?
C15_4 C14_4 H14A_4 109.3 . . ?
C15_4 C14_4 H14B_4 109.3 . . ?
C6_4 C1_4 H1A_4 119.6 . . ?
C2_4 C1_4 C6_4 120.8(2) . . ?
C2_4 C1_4 H1A_4 119.6 . . ?
C6_4 C5_4 H5_4 119.5 . . ?
C4_4 C5_4 C6_4 120.9(2) . . ?
C4_4 C5_4 H5_4 119.5 . . ?
C14_4 C15_4 H15A_4 109.5 . . ?
C14_4 C15_4 H15B_4 109.5 . . ?
C14_4 C15_4 H15C_4 109.5 . . ?
H15A_4 C15_4 H15B_4 109.5 . . ?
H15A_4 C15_4 H15C_4 109.5 . . ?
H15B_4 C15_4 H15C_4 109.5 . . ?
C1_4 C2_4 C3_4 119.6(2) . . ?
C1_4 C2_4 C7_4 117.5(2) . . ?
C3_4 C2_4 C7_4 122.8(2) . . ?
C5_4 C4_4 C3_4 119.2(2) . . ?
C5_4 C4_4 C10_4 123.0(2) . . ?
C3_4 C4_4 C10_4 117.8(2) . . ?
C2_4 C3_4 C4_4 120.6(2) . . ?
C2_4 C3_4 H3A_4 119.7 . . ?
C4_4 C3_4 H3A_4 119.7 . . ?
N1_4 C7_4 C2_4 118.6(2) . . ?
O1_4 C7_4 N1_4 121.0(2) . . ?
O1_4 C7_4 C2_4 120.4(2) . . ?
O2_4 C10_4 C4_4 121.5(3) . . ?
O2_4 C10_4 N2_4 121.6(3) . . ?
N2_4 C10_4 C4_4 116.8(2) . . ?
C11A N2_4 H2A_4 119.0 . . ?
C10_4 N2_4 C11A 122.1(6) . . ?
C10_4 N2_4 H2A_4 119.0 . . ?
C10_4 N2_4 H2B_4 118.1 . . ?
C10_4 N2_4 C11B_4 123.9(13) . . ?
C11B_4 N2_4 H2B_4 118.1 . . ?
N1_4 C8_4 H8A_4 108.9 . . ?
N1_4 C8_4 H8B_4 108.9 . . ?
N1_4 C8_4 C9_4 113.3(3) . . ?
H8A_4 C8_4 H8B_4 107.7 . . ?
C9_4 C8_4 H8A_4 108.9 . . ?
C9_4 C8_4 H8B_4 108.9 . . ?
N2_4 C11B_4 H11A_4 110.1 . . ?
N2_4 C11B_4 H11B_4 110.1 . . ?
N2_4 C11B_4 C12B_4 108.0(12) . . ?
H11A_4 C11B_4 H11B_4 108.4 . . ?
C12B_4 C11B_4 H11A_4 110.1 . . ?
C12B_4 C11B_4 H11B_4 110.1 . . ?
C8_4 C9_4 H9A_4 109.5 . . ?
C8_4 C9_4 H9B_4 109.5 . . ?
C8_4 C9_4 H9C_4 109.5 . . ?
H9A_4 C9_4 H9B_4 109.5 . . ?
H9A_4 C9_4 H9C_4 109.5 . . ?
H9B_4 C9_4 H9C_4 109.5 . . ?
C11B_4 C12B_4 H12A_4 109.5 . . ?
C11B_4 C12B_4 H12B_4 109.5 . . ?
C11B_4 C12B_4 H12C_4 109.5 . . ?
H12A_4 C12B_4 H12B_4 109.5 . . ?
H12A_4 C12B_4 H12C_4 109.5 . . ?
H12B_4 C12B_4 H12C_4 109.5 . . ?
C13_5 O2_5 H2_5 109.5 . . ?
O2_5 C13_5 C10_5 113.4(2) . . ?
O1_5 C13_5 O2_5 123.0(3) . . ?
O1_5 C13_5 C10_5 123.6(3) . . ?
C11_5 C10_5 C13_5 118.4(2) . . ?
C11_5 C10_5 C9_5 118.0(2) . . ?
C9_5 C10_5 C13_5 123.5(2) . . ?
C10_5 C11_5 H11_5 119.0 . . ?
C12_5 C11_5 C10_5 122.0(2) . . ?
C12_5 C11_5 H11_5 119.0 . . ?
C10_5 C9_5 C14_5 121.6(2) . . ?
C8_5 C9_5 C10_5 118.6(2) . . ?
C8_5 C9_5 C14_5 119.7(3) . . ?
C11_5 C12_5 H12_5 119.6 . . ?
C11_5 C12_5 C7_5 120.8(3) . . ?
C7_5 C12_5 H12_5 119.6 . . ?
C9_5 C8_5 H8_5 118.4 . . ?
C9_5 C8_5 C7_5 123.2(3) . . ?
C7_5 C8_5 H8_5 118.4 . . ?
C9_5 C14_5 H14_5 118.5 . . ?
C15_5 C14_5 C9_5 123.0(3) . . ?
C15_5 C14_5 H14_5 118.5 . . ?
C12_5 C7_5 C8_5 117.4(2) . . ?
C12_5 C7_5 C3_5 121.5(2) . . ?
C8_5 C7_5 C3_5 121.1(2) . . ?
C14_5 C15_5 H15A_5 120.0 . . ?
C14_5 C15_5 H15B_5 120.0 . . ?
H15A_5 C15_5 H15B_5 120.0 . . ?
C4_5 C3_5 C7_5 119.1(2) . . ?
C2_5 C3_5 C7_5 121.7(2) . . ?
C2_5 C3_5 C4_5 119.1(2) . . ?
C3_5 C4_5 H4_5 119.5 . . ?
C5_5 C4_5 C3_5 121.0(2) . . ?
C5_5 C4_5 H4_5 119.5 . . ?
C3_5 C2_5 H2A_5 119.6 . . ?
C3_5 C2_5 C1_5 120.9(2) . . ?
C1_5 C2_5 H2A_5 119.6 . . ?
C4_5 C5_5 C25_5 121.0(2) . . ?
C4_5 C5_5 C6_5 118.9(2) . . ?
C6_5 C5_5 C25_5 120.2(2) . . ?
C2_5 C1_5 C16_5 119.7(2) . . ?
C6_5 C1_5 C2_5 119.2(2) . . ?
C6_5 C1_5 C16_5 121.1(2) . . ?
C30_5 C25_5 C5_5 121.3(2) . . ?
C30_5 C25_5 C26_5 118.4(2) . . ?
C26_5 C25_5 C5_5 120.3(3) . . ?
C5_5 C6_5 H6_5 119.5 . . ?
C1_5 C6_5 C5_5 120.9(2) . . ?
C1_5 C6_5 H6_5 119.5 . . ?
C21_5 C16_5 C1_5 119.8(3) . . ?
C21_5 C16_5 C17_5 118.0(3) . . ?
C17_5 C16_5 C1_5 122.1(3) . . ?
C25_5 C30_5 H30_5 120.1 . . ?
C25_5 C30_5 C29_5 119.8(3) . . ?
C29_5 C30_5 H30_5 120.1 . . ?
C25_5 C26_5 H26_5 118.6 . . ?
C25_5 C26_5 C27_5 122.7(3) . . ?
C27_5 C26_5 H26_5 118.6 . . ?
C16_5 C21_5 H21_5 118.5 . . ?
C16_5 C21_5 C20_5 123.1(3) . . ?
C20_5 C21_5 H21_5 118.5 . . ?
C16_5 C17_5 H17_5 119.6 . . ?
C18_5 C17_5 C16_5 120.8(3) . . ?
C18_5 C17_5 H17_5 119.6 . . ?
C30_5 C29_5 H29_5 119.4 . . ?
C28_5 C29_5 C30_5 121.3(3) . . ?
C28_5 C29_5 H29_5 119.4 . . ?
C26_5 C27_5 C28_5 117.9(3) . . ?
C26_5 C27_5 C32_5 117.8(3) . . ?
C28_5 C27_5 C32_5 124.2(3) . . ?
C21_5 C20_5 C23_5 117.6(3) . . ?
C19_5 C20_5 C21_5 117.2(3) . . ?
C19_5 C20_5 C23_5 125.2(3) . . ?
C17_5 C18_5 H18_5 119.7 . . ?
C17_5 C18_5 C19_5 120.6(3) . . ?
C19_5 C18_5 H18_5 119.7 . . ?
C29_5 C28_5 C27_5 119.8(3) . . ?
C29_5 C28_5 C31_5 118.8(3) . . ?
C27_5 C28_5 C31_5 121.4(3) . . ?
C27_5 C32_5 H32_5 117.3 . . ?
C33_5 C32_5 C27_5 125.5(3) . . ?
C33_5 C32_5 H32_5 117.3 . . ?
C20_5 C19_5 C22_5 120.9(3) . . ?
C18_5 C19_5 C20_5 120.2(3) . . ?
C18_5 C19_5 C22_5 118.9(3) . . ?
C20_5 C23_5 H23_5 117.4 . . ?
C24_5 C23_5 C20_5 125.1(3) . . ?
C24_5 C23_5 H23_5 117.4 . . ?
O4_5 C31_5 C28_5 113.1(3) . . ?
O3_5 C31_5 C28_5 125.1(3) . . ?
O3_5 C31_5 O4_5 121.8(3) . . ?
C32_5 C33_5 H33A_5 120.0 . . ?
C32_5 C33_5 H33B_5 120.0 . . ?
H33A_5 C33_5 H33B_5 120.0 . . ?
O5_5 C22_5 C19_5 124.0(3) . . ?
O5_5 C22_5 O6_5 123.8(3) . . ?
O6_5 C22_5 C19_5 112.2(3) . . ?
C23_5 C24_5 H24A_5 120.0 . . ?
C23_5 C24_5 H24B_5 120.0 . . ?
H24A_5 C24_5 H24B_5 120.0 . . ?
C31_5 O4_5 H4A_5 109.5 . . ?
C22_5 O6_5 H6A_5 109.5 . . ?
H23A_6 C23_6 H23B_6 120.0 . . ?
C22_6 C23_6 H23A_6 120.0 . . ?
C22_6 C23_6 H23B_6 120.0 . . ?
C13_6 O1_6 H1_6 109.5 . . ?
O1_6 C13_6 C10_6 111.8(2) . . ?
O2_6 C13_6 O1_6 123.2(3) . . ?
O2_6 C13_6 C10_6 125.0(3) . . ?
C11_6 C10_6 C13_6 122.9(2) . . ?
C11_6 C10_6 C9_6 119.5(3) . . ?
C9_6 C10_6 C13_6 117.5(3) . . ?
C10_6 C11_6 C14_6 121.4(3) . . ?
C12_6 C11_6 C10_6 117.9(3) . . ?
C12_6 C11_6 C14_6 120.5(3) . . ?
C10_6 C9_6 H9_6 119.3 . . ?
C8_6 C9_6 C10_6 121.3(3) . . ?
C8_6 C9_6 H9_6 119.3 . . ?
C11_6 C12_6 H12_6 118.4 . . ?
C11_6 C12_6 C7_6 123.3(3) . . ?
C7_6 C12_6 H12_6 118.4 . . ?
C11_6 C14_6 H14_6 117.6 . . ?
C15_6 C14_6 C11_6 124.8(3) . . ?
C15_6 C14_6 H14_6 117.6 . . ?
C9_6 C8_6 H8_6 119.7 . . ?
C9_6 C8_6 C7_6 120.6(3) . . ?
C7_6 C8_6 H8_6 119.7 . . ?
C12_6 C7_6 C8_6 117.3(2) . . ?
C12_6 C7_6 C3_6 122.2(2) . . ?
C8_6 C7_6 C3_6 120.5(2) . . ?
C14_6 C15_6 H15A_6 120.0 . . ?
C14_6 C15_6 H15B_6 120.0 . . ?
H15A_6 C15_6 H15B_6 120.0 . . ?
C2_6 C3_6 C7_6 121.3(2) . . ?
C2_6 C3_6 C4_6 117.3(2) . . ?
C4_6 C3_6 C7_6 121.4(2) . . ?
C3_6 C2_6 H2_6 119.0 . . ?
C1_6 C2_6 C3_6 122.0(2) . . ?
C1_6 C2_6 H2_6 119.0 . . ?
C3_6 C4_6 H4_6 118.9 . . ?
C5_6 C4_6 C3_6 122.3(2) . . ?
C5_6 C4_6 H4_6 118.9 . . ?
C2_6 C1_6 C16_6 121.1(2) . . ?
C2_6 C1_6 C6_6 118.6(2) . . ?
C6_6 C1_6 C16_6 120.3(2) . . ?
C4_6 C5_6 C6_6 118.6(2) . . ?
C4_6 C5_6 C25_6 121.2(2) . . ?
C6_6 C5_6 C25_6 120.2(2) . . ?
C21_6 C16_6 C1_6 121.5(2) . . ?
C21_6 C16_6 C17_6 117.2(2) . . ?
C17_6 C16_6 C1_6 121.2(2) . . ?
C1_6 C6_6 C5_6 121.2(2) . . ?
C1_6 C6_6 H6_6 119.4 . . ?
C5_6 C6_6 H6_6 119.4 . . ?
C30_6 C25_6 C5_6 121.3(2) . . ?
C26_6 C25_6 C5_6 120.5(2) . . ?
C26_6 C25_6 C30_6 118.2(2) . . ?
C16_6 C21_6 H21_6 119.6 . . ?
C20_6 C21_6 C16_6 120.9(3) . . ?
C20_6 C21_6 H21_6 119.6 . . ?
C16_6 C17_6 H17_6 118.3 . . ?
C18_6 C17_6 C16_6 123.4(3) . . ?
C18_6 C17_6 H17_6 118.3 . . ?
C25_6 C30_6 H30_6 118.4 . . ?
C25_6 C30_6 C29_6 123.3(3) . . ?
C29_6 C30_6 H30_6 118.4 . . ?
C25_6 C26_6 H26_6 120.1 . . ?
C27_6 C26_6 C25_6 119.9(3) . . ?
C27_6 C26_6 H26_6 120.1 . . ?
C21_6 C20_6 H20_6 119.3 . . ?
C21_6 C20_6 C19_6 121.4(3) . . ?
C19_6 C20_6 H20_6 119.3 . . ?
C17_6 C18_6 C19_6 118.0(3) . . ?
C17_6 C18_6 C22_6 118.1(3) . . ?
C19_6 C18_6 C22_6 123.7(2) . . ?
C30_6 C29_6 C28_6 116.8(3) . . ?
C30_6 C29_6 C31_6 119.0(3) . . ?
C28_6 C29_6 C31_6 124.2(3) . . ?
C26_6 C27_6 H27_6 119.2 . . ?
C26_6 C27_6 C28_6 121.7(3) . . ?
C28_6 C27_6 H27_6 119.2 . . ?
C20_6 C19_6 C18_6 119.0(2) . . ?
C20_6 C19_6 C24_6 118.1(3) . . ?
C18_6 C19_6 C24_6 122.9(3) . . ?
C23_6 C22_6 C18_6 125.1(3) . . ?
C23_6 C22_6 H22_6 117.5 . . ?
C18_6 C22_6 H22_6 117.5 . . ?
C29_6 C28_6 C33_6 121.6(3) . . ?
C27_6 C28_6 C29_6 120.1(3) . . ?
C27_6 C28_6 C33_6 118.3(3) . . ?
C29_6 C31_6 H31_6 117.8 . . ?
C32_6 C31_6 C29_6 124.5(3) . . ?
C32_6 C31_6 H31_6 117.8 . . ?
O6_6 C24_6 C19_6 124.6(3) . . ?
O6_6 C24_6 O5_6 122.8(3) . . ?
O5_6 C24_6 C19_6 112.6(3) . . ?
O4_6 C33_6 C28_6 124.7(3) . . ?
O4_6 C33_6 O3_6 123.4(3) . . ?
O3_6 C33_6 C28_6 111.9(3) . . ?
C31_6 C32_6 H32A_6 120.0 . . ?
C31_6 C32_6 H32B_6 120.0 . . ?
H32A_6 C32_6 H32B_6 120.0 . . ?
C24_6 O5_6 H5_6 109.5 . . ?
C33_6 O3_6 H3_6 109.5 . . ?

loop_
_geom_bond_atom_site_label_1
_geom_bond_atom_site_label_2
_geom_bond_distance
_geom_bond_site_symmetry_2
_geom_bond_publ_flag
C15A H15A 0.9500 . ?
C15A H15B 0.9500 . ?
C15A C14_3 1.242(12) . ?
C11A H11A 0.9900 . ?
C11A H11B 0.9900 . ?
C11A C12A 1.524(13) . ?
C11A N2_4 1.480(8) . ?
C12A H12A 0.9800 . ?
C12A H12B 0.9800 . ?
C12A H12C 0.9800 . ?
N1_1 H1_1 0.8800 . ?
N1_1 C7_1 1.323(4) . ?
N1_1 C8_1 1.490(5) . ?
O2_1 C10_1 1.216(3) . ?
C10_1 C5_1 1.506(4) . ?
C10_1 N2_1 1.339(3) . ?
C5_1 C4_1 1.401(4) . ?
C5_1 C6_1 1.382(4) . ?
N2_1 H2_1 0.8800 . ?
N2_1 C11_1 1.464(4) . ?
C4_1 H4_1 0.9500 . ?
C4_1 C3_1 1.389(4) . ?
C6_1 H6_1 0.9500 . ?
C6_1 C1_1 1.401(4) . ?
C11_1 H11A_1 0.9900 . ?
C11_1 H11B_1 0.9900 . ?
C11_1 C12_1 1.502(5) . ?
C3_1 C7_1 1.510(4) . ?
C3_1 C2_1 1.386(4) . ?
C1_1 C2_1 1.391(4) . ?
C1_1 C13_1 1.506(4) . ?
C12_1 H12A_1 0.9800 . ?
C12_1 H12B_1 0.9800 . ?
C12_1 H12C_1 0.9800 . ?
C7_1 O1_1 1.233(4) . ?
C2_1 H2A_1 0.9500 . ?
C13_1 O3_1 1.246(4) . ?
C13_1 N3_1 1.324(4) . ?
N3_1 H3_1 0.8800 . ?
N3_1 C14_1 1.495(4) . ?
C8_1 H8A_1 0.9900 . ?
C8_1 H8B_1 0.9900 . ?
C8_1 C9_1 1.434(7) . ?
C14_1 H14A_1 0.9900 . ?
C14_1 H14B_1 0.9900 . ?
C14_1 C15_1 1.483(7) . ?
C9_1 H9A_1 0.9800 . ?
C9_1 H9B_1 0.9800 . ?
C9_1 H9C_1 0.9800 . ?
C15_1 H15A_1 0.9800 . ?
C15_1 H15B_1 0.9800 . ?
C15_1 H15C_1 0.9800 . ?
C9_2 H9A_2 0.9800 . ?
C9_2 H9B_2 0.9800 . ?
C9_2 H9C_2 0.9800 . ?
C9_2 C8_2 1.382(7) . ?
O2_2 C13_2 1.246(3) . ?
C13_2 N2_2 1.318(4) . ?
C13_2 C5_2 1.505(4) . ?
N2_2 H2_2 0.8800 . ?
N2_2 C14_2 1.458(4) . ?
C5_2 C4_2 1.397(4) . ?
C5_2 C6_2 1.392(4) . ?
C14_2 H14A_2 0.9900 . ?
C14_2 H14B_2 0.9900 . ?
C14_2 C15_2 1.475(8) . ?
C4_2 H4_2 0.9500 . ?
C4_2 C3_2 1.392(4) . ?
C6_2 H6_2 0.9500 . ?
C6_2 C1_2 1.395(4) . ?
C15_2 H15A_2 0.9800 . ?
C15_2 H15B_2 0.9800 . ?
C15_2 H15C_2 0.9800 . ?
C3_2 C7_2 1.497(4) . ?
C3_2 C2_2 1.386(4) . ?
C1_2 C2_2 1.395(4) . ?
C1_2 C10_2 1.487(4) . ?
C7_2 N1_2 1.344(4) . ?
C7_2 O1_2 1.222(4) . ?
C2_2 H2A_2 0.9500 . ?
C10_2 N3_2 1.321(4) . ?
C10_2 O3_2 1.248(4) . ?
N1_2 H1_2 0.8800 . ?
N1_2 C8_2 1.460(4) . ?
N3_2 H3_2 0.8800 . ?
N3_2 C11_2 1.466(5) . ?
C8_2 H8A_2 0.9900 . ?
C8_2 H8B_2 0.9900 . ?
C11_2 H11A_2 0.9900 . ?
C11_2 H11B_2 0.9900 . ?
C11_2 C12_2 1.432(6) . ?
C12_2 H12A_2 0.9800 . ?
C12_2 H12B_2 0.9800 . ?
C12_2 H12C_2 0.9800 . ?
O2_3 C13_3 1.207(4) . ?
O5_3 H5_3 0.8400 . ?
O5_3 C24_3 1.325(3) . ?
C24_3 O6_3 1.223(3) . ?
C24_3 C19_3 1.483(3) . ?
C19_3 C20_3 1.404(4) . ?
C19_3 C18_3 1.409(4) . ?
C20_3 H20_3 0.9500 . ?
C20_3 C21_3 1.377(4) . ?
C18_3 C17_3 1.393(4) . ?
C18_3 C22_3 1.486(4) . ?
C21_3 H21_3 0.9500 . ?
C21_3 C16_3 1.396(4) . ?
C17_3 H17_3 0.9500 . ?
C17_3 C16_3 1.396(4) . ?
C22_3 H22_3 0.9500 . ?
C22_3 C23_3 1.321(4) . ?
C16_3 C1_3 1.483(3) . ?
C23_3 H23A_3 0.9500 . ?
C23_3 H23B_3 0.9500 . ?
C1_3 C6_3 1.392(4) . ?
C1_3 C2_3 1.393(4) . ?
C6_3 H6_3 0.9500 . ?
C6_3 C5_3 1.400(4) . ?
C2_3 H2_3 0.9500 . ?
C2_3 C3_3 1.395(4) . ?
C5_3 C25_3 1.493(4) . ?
C5_3 C4_3 1.380(4) . ?
C3_3 C4_3 1.404(4) . ?
C3_3 C7_3 1.494(4) . ?
C25_3 C26_3 1.393(4) . ?
C25_3 C30_3 1.391(4) . ?
C4_3 H4_3 0.9500 . ?
C7_3 C12_3 1.400(4) . ?
C7_3 C8_3 1.390(4) . ?
C26_3 H26_3 0.9500 . ?
C26_3 C27_3 1.383(4) . ?
C30_3 H30_3 0.9500 . ?
C30_3 C29_3 1.401(4) . ?
C12_3 H12_3 0.9500 . ?
C12_3 C11_3 1.372(4) . ?
C8_3 H8_3 0.9500 . ?
C8_3 C9_3 1.372(4) . ?
C27_3 H27_3 0.9500 . ?
C27_3 C28_3 1.386(4) . ?
C29_3 C28_3 1.415(4) . ?
C29_3 C32_3 1.480(4) . ?
C11_3 C10_3 1.405(5) . ?
C11_3 C14_3 1.518(5) . ?
C9_3 H9_3 0.9500 . ?
C9_3 C10_3 1.390(4) . ?
C28_3 C31_3 1.500(4) . ?
C32_3 H32_3 0.9500 . ?
C32_3 C33_3 1.285(5) . ?
C10_3 C13_3 1.487(4) . ?
C14_3 H14_3 0.9500 . ?
C14_3 H14A_3 0.9500 . ?
C14_3 C15B_3 1.212(9) . ?
C31_3 O3_3 1.321(4) . ?
C31_3 O4_3 1.219(4) . ?
C33_3 H33A_3 0.9500 . ?
C33_3 H33B_3 0.9500 . ?
C13_3 O1_3 1.334(4) . ?
C15B_3 H15A_3 0.9500 . ?
C15B_3 H15B_3 0.9500 . ?
O3_3 H3_3 0.8400 . ?
O1_3 H1_3 0.8400 . ?
N1_4 H1_4 0.8800 . ?
N1_4 C7_4 1.312(4) . ?
N1_4 C8_4 1.472(4) . ?
O3_4 C13_4 1.246(3) . ?
C13_4 N3_4 1.333(3) . ?
C13_4 C6_4 1.488(4) . ?
N3_4 H3_4 0.8800 . ?
N3_4 C14_4 1.451(4) . ?
C6_4 C1_4 1.403(4) . ?
C6_4 C5_4 1.392(4) . ?
C14_4 H14A_4 0.9900 . ?
C14_4 H14B_4 0.9900 . ?
C14_4 C15_4 1.515(5) . ?
C1_4 H1A_4 0.9500 . ?
C1_4 C2_4 1.381(4) . ?
C5_4 H5_4 0.9500 . ?
C5_4 C4_4 1.388(4) . ?
C15_4 H15A_4 0.9800 . ?
C15_4 H15B_4 0.9800 . ?
C15_4 H15C_4 0.9800 . ?
C2_4 C3_4 1.389(4) . ?
C2_4 C7_4 1.501(4) . ?
C4_4 C3_4 1.397(4) . ?
C4_4 C10_4 1.493(4) . ?
C3_4 H3A_4 0.9500 . ?
C7_4 O1_4 1.247(3) . ?
C10_4 O2_4 1.231(4) . ?
C10_4 N2_4 1.331(4) . ?
N2_4 H2A_4 0.8800 . ?
N2_4 H2B_4 0.8800 . ?
N2_4 C11B_4 1.485(14) . ?
C8_4 H8A_4 0.9900 . ?
C8_4 H8B_4 0.9900 . ?
C8_4 C9_4 1.480(6) . ?
C11B_4 H11A_4 0.9900 . ?
C11B_4 H11B_4 0.9900 . ?
C11B_4 C12B_4 1.534(16) . ?
C9_4 H9A_4 0.9800 . ?
C9_4 H9B_4 0.9800 . ?
C9_4 H9C_4 0.9800 . ?
C12B_4 H12A_4 0.9800 . ?
C12B_4 H12B_4 0.9800 . ?
C12B_4 H12C_4 0.9800 . ?
O2_5 H2_5 0.8400 . ?
O2_5 C13_5 1.311(3) . ?
C13_5 O1_5 1.230(3) . ?
C13_5 C10_5 1.479(4) . ?
C10_5 C11_5 1.399(4) . ?
C10_5 C9_5 1.424(4) . ?
C11_5 H11_5 0.9500 . ?
C11_5 C12_5 1.375(4) . ?
C9_5 C8_5 1.382(4) . ?
C9_5 C14_5 1.488(4) . ?
C12_5 H12_5 0.9500 . ?
C12_5 C7_5 1.394(4) . ?
C8_5 H8_5 0.9500 . ?
C8_5 C7_5 1.397(4) . ?
C14_5 H14_5 0.9500 . ?
C14_5 C15_5 1.325(5) . ?
C7_5 C3_5 1.480(4) . ?
C15_5 H15A_5 0.9500 . ?
C15_5 H15B_5 0.9500 . ?
C3_5 C4_5 1.401(4) . ?
C3_5 C2_5 1.391(4) . ?
C4_5 H4_5 0.9500 . ?
C4_5 C5_5 1.394(4) . ?
C2_5 H2A_5 0.9500 . ?
C2_5 C1_5 1.399(4) . ?
C5_5 C25_5 1.488(4) . ?
C5_5 C6_5 1.402(4) . ?
C1_5 C6_5 1.394(4) . ?
C1_5 C16_5 1.486(4) . ?
C25_5 C30_5 1.393(4) . ?
C25_5 C26_5 1.394(4) . ?
C6_5 H6_5 0.9500 . ?
C16_5 C21_5 1.384(4) . ?
C16_5 C17_5 1.389(4) . ?
C30_5 H30_5 0.9500 . ?
C30_5 C29_5 1.394(4) . ?
C26_5 H26_5 0.9500 . ?
C26_5 C27_5 1.396(4) . ?
C21_5 H21_5 0.9500 . ?
C21_5 C20_5 1.408(4) . ?
C17_5 H17_5 0.9500 . ?
C17_5 C18_5 1.382(4) . ?
C29_5 H29_5 0.9500 . ?
C29_5 C28_5 1.388(4) . ?
C27_5 C28_5 1.406(4) . ?
C27_5 C32_5 1.507(5) . ?
C20_5 C19_5 1.402(5) . ?
C20_5 C23_5 1.520(5) . ?
C18_5 H18_5 0.9500 . ?
C18_5 C19_5 1.394(5) . ?
C28_5 C31_5 1.486(4) . ?
C32_5 H32_5 0.9500 . ?
C32_5 C33_5 1.293(5) . ?
C19_5 C22_5 1.509(4) . ?
C23_5 H23_5 0.9500 . ?
C23_5 C24_5 1.327(5) . ?
C31_5 O4_5 1.329(4) . ?
C31_5 O3_5 1.212(4) . ?
C33_5 H33A_5 0.9500 . ?
C33_5 H33B_5 0.9500 . ?
C22_5 O5_5 1.208(4) . ?
C22_5 O6_5 1.304(4) . ?
C24_5 H24A_5 0.9500 . ?
C24_5 H24B_5 0.9500 . ?
O4_5 H4A_5 0.8400 . ?
O6_5 H6A_5 0.8400 . ?
C23_6 H23A_6 0.9500 . ?
C23_6 H23B_6 0.9500 . ?
C23_6 C22_6 1.322(5) . ?
O1_6 H1_6 0.8400 . ?
O1_6 C13_6 1.336(4) . ?
C13_6 O2_6 1.209(4) . ?
C13_6 C10_6 1.491(4) . ?
C10_6 C11_6 1.401(4) . ?
C10_6 C9_6 1.404(4) . ?
C11_6 C12_6 1.392(4) . ?
C11_6 C14_6 1.478(4) . ?
C9_6 H9_6 0.9500 . ?
C9_6 C8_6 1.372(4) . ?
C12_6 H12_6 0.9500 . ?
C12_6 C7_6 1.398(4) . ?
C14_6 H14_6 0.9500 . ?
C14_6 C15_6 1.335(5) . ?
C8_6 H8_6 0.9500 . ?
C8_6 C7_6 1.405(4) . ?
C7_6 C3_6 1.482(4) . ?
C15_6 H15A_6 0.9500 . ?
C15_6 H15B_6 0.9500 . ?
C3_6 C2_6 1.398(4) . ?
C3_6 C4_6 1.402(4) . ?
C2_6 H2_6 0.9500 . ?
C2_6 C1_6 1.393(4) . ?
C4_6 H4_6 0.9500 . ?
C4_6 C5_6 1.385(4) . ?
C1_6 C16_6 1.483(4) . ?
C1_6 C6_6 1.393(4) . ?
C5_6 C6_6 1.396(4) . ?
C5_6 C25_6 1.488(4) . ?
C16_6 C21_6 1.393(4) . ?
C16_6 C17_6 1.401(4) . ?
C6_6 H6_6 0.9500 . ?
C25_6 C30_6 1.395(4) . ?
C25_6 C26_6 1.392(4) . ?
C21_6 H21_6 0.9500 . ?
C21_6 C20_6 1.382(4) . ?
C17_6 H17_6 0.9500 . ?
C17_6 C18_6 1.387(4) . ?
C30_6 H30_6 0.9500 . ?
C30_6 C29_6 1.397(4) . ?
C26_6 H26_6 0.9500 . ?
C26_6 C27_6 1.375(4) . ?
C20_6 H20_6 0.9500 . ?
C20_6 C19_6 1.395(4) . ?
C18_6 C19_6 1.415(4) . ?
C18_6 C22_6 1.488(4) . ?
C29_6 C28_6 1.407(4) . ?
C29_6 C31_6 1.472(4) . ?
C27_6 H27_6 0.9500 . ?
C27_6 C28_6 1.391(4) . ?
C19_6 C24_6 1.498(4) . ?
C22_6 H22_6 0.9500 . ?
C28_6 C33_6 1.509(4) . ?
C31_6 H31_6 0.9500 . ?
C31_6 C32_6 1.315(4) . ?
C24_6 O6_6 1.220(4) . ?
C24_6 O5_6 1.330(4) . ?
C33_6 O4_6 1.204(4) . ?
C33_6 O3_6 1.324(4) . ?
C32_6 H32A_6 0.9500 . ?
C32_6 H32B_6 0.9500 . ?
O5_6 H5_6 0.8400 . ?
O3_6 H3_6 0.8400 . ?

loop_
_geom_torsion_atom_site_label_1
_geom_torsion_atom_site_label_2
_geom_torsion_atom_site_label_3
_geom_torsion_atom_site_label_4
_geom_torsion
_geom_torsion_site_symmetry_1
_geom_torsion_site_symmetry_2
_geom_torsion_site_symmetry_3
_geom_torsion_site_symmetry_4
_geom_torsion_publ_flag
C12A C11A N2_4 C10_4 -108.0(10) . . . . ?
O2_1 C10_1 C5_1 C4_1 -9.3(4) . . . . ?
O2_1 C10_1 C5_1 C6_1 173.6(3) . . . . ?
O2_1 C10_1 N2_1 C11_1 0.8(4) . . . . ?
C10_1 C5_1 C4_1 C3_1 -176.4(3) . . . . ?
C10_1 C5_1 C6_1 C1_1 176.3(3) . . . . ?
C10_1 N2_1 C11_1 C12_1 85.1(3) . . . . ?
C5_1 C10_1 N2_1 C11_1 -178.1(3) . . . . ?
C5_1 C4_1 C3_1 C7_1 175.1(3) . . . . ?
C5_1 C4_1 C3_1 C2_1 -0.6(4) . . . . ?
C5_1 C6_1 C1_1 C2_1 0.5(4) . . . . ?
C5_1 C6_1 C1_1 C13_1 -177.4(3) . . . . ?
N2_1 C10_1 C5_1 C4_1 169.6(3) . . . . ?
N2_1 C10_1 C5_1 C6_1 -7.5(4) . . . . ?
C4_1 C5_1 C6_1 C1_1 -0.8(4) . . . . ?
C4_1 C3_1 C7_1 N1_1 10.4(5) . . . . ?
C4_1 C3_1 C7_1 O1_1 -167.5(3) . . . . ?
C4_1 C3_1 C2_1 C1_1 0.3(5) . . . . ?
C6_1 C5_1 C4_1 C3_1 0.8(4) . . . . ?
C6_1 C1_1 C2_1 C3_1 -0.3(5) . . . . ?
C6_1 C1_1 C13_1 O3_1 -1.8(5) . . . . ?
C6_1 C1_1 C13_1 N3_1 177.6(3) . . . . ?
C1_1 C13_1 N3_1 C14_1 -177.3(3) . . . . ?
C7_1 N1_1 C8_1 C9_1 -178.3(5) . . . . ?
C7_1 C3_1 C2_1 C1_1 -175.6(3) . . . . ?
C2_1 C3_1 C7_1 N1_1 -173.8(3) . . . . ?
C2_1 C3_1 C7_1 O1_1 8.3(5) . . . . ?
C2_1 C1_1 C13_1 O3_1 -179.6(3) . . . . ?
C2_1 C1_1 C13_1 N3_1 -0.2(5) . . . . ?
C13_1 C1_1 C2_1 C3_1 177.5(3) . . . . ?
C13_1 N3_1 C14_1 C15_1 -85.4(5) . . . . ?
O3_1 C13_1 N3_1 C14_1 2.1(6) . . . . ?
C8_1 N1_1 C7_1 C3_1 -175.8(4) . . . . ?
C8_1 N1_1 C7_1 O1_1 2.1(7) . . . . ?
O2_2 C13_2 N2_2 C14_2 3.2(6) . . . . ?
O2_2 C13_2 C5_2 C4_2 -177.4(3) . . . . ?
O2_2 C13_2 C5_2 C6_2 -0.5(4) . . . . ?
C13_2 N2_2 C14_2 C15_2 92.7(5) . . . . ?
C13_2 C5_2 C4_2 C3_2 176.9(3) . . . . ?
C13_2 C5_2 C6_2 C1_2 -176.7(3) . . . . ?
N2_2 C13_2 C5_2 C4_2 2.7(5) . . . . ?
N2_2 C13_2 C5_2 C6_2 179.6(3) . . . . ?
C5_2 C13_2 N2_2 C14_2 -176.9(3) . . . . ?
C5_2 C4_2 C3_2 C7_2 -179.6(3) . . . . ?
C5_2 C4_2 C3_2 C2_2 -0.8(4) . . . . ?
C5_2 C6_2 C1_2 C2_2 0.1(4) . . . . ?
C5_2 C6_2 C1_2 C10_2 177.8(3) . . . . ?
C4_2 C5_2 C6_2 C1_2 0.3(4) . . . . ?
C4_2 C3_2 C7_2 N1_2 -169.9(3) . . . . ?
C4_2 C3_2 C7_2 O1_2 11.5(5) . . . . ?
C4_2 C3_2 C2_2 C1_2 1.3(4) . . . . ?
C6_2 C5_2 C4_2 C3_2 0.0(4) . . . . ?
C6_2 C1_2 C2_2 C3_2 -0.9(4) . . . . ?
C6_2 C1_2 C10_2 N3_2 10.0(5) . . . . ?
C6_2 C1_2 C10_2 O3_2 -170.6(3) . . . . ?
C3_2 C7_2 N1_2 C8_2 -178.6(3) . . . . ?
C1_2 C10_2 N3_2 C11_2 177.1(3) . . . . ?
C7_2 C3_2 C2_2 C1_2 180.0(3) . . . . ?
C7_2 N1_2 C8_2 C9_2 -85.0(5) . . . . ?
C2_2 C3_2 C7_2 N1_2 11.4(5) . . . . ?
C2_2 C3_2 C7_2 O1_2 -167.3(3) . . . . ?
C2_2 C1_2 C10_2 N3_2 -172.3(3) . . . . ?
C2_2 C1_2 C10_2 O3_2 7.1(5) . . . . ?
C10_2 C1_2 C2_2 C3_2 -178.7(3) . . . . ?
C10_2 N3_2 C11_2 C12_2 79.5(5) . . . . ?
O1_2 C7_2 N1_2 C8_2 0.0(5) . . . . ?
O3_2 C10_2 N3_2 C11_2 -2.3(6) . . . . ?
O5_3 C24_3 C19_3 C20_3 6.2(4) . . . . ?
O5_3 C24_3 C19_3 C18_3 -174.2(2) . . . . ?
C24_3 C19_3 C20_3 C21_3 179.5(3) . . . . ?
C24_3 C19_3 C18_3 C17_3 179.6(3) . . . . ?
C24_3 C19_3 C18_3 C22_3 2.3(4) . . . . ?
O6_3 C24_3 C19_3 C20_3 -175.0(3) . . . . ?
O6_3 C24_3 C19_3 C18_3 4.6(4) . . . . ?
C19_3 C20_3 C21_3 C16_3 0.1(4) . . . . ?
C19_3 C18_3 C17_3 C16_3 1.8(4) . . . . ?
C19_3 C18_3 C22_3 C23_3 -141.6(3) . . . . ?
C20_3 C19_3 C18_3 C17_3 -0.8(4) . . . . ?
C20_3 C19_3 C18_3 C22_3 -178.2(3) . . . . ?
C20_3 C21_3 C16_3 C17_3 0.8(4) . . . . ?
C20_3 C21_3 C16_3 C1_3 179.9(3) . . . . ?
C18_3 C19_3 C20_3 C21_3 -0.1(4) . . . . ?
C18_3 C17_3 C16_3 C21_3 -1.8(4) . . . . ?
C18_3 C17_3 C16_3 C1_3 179.1(3) . . . . ?
C21_3 C16_3 C1_3 C6_3 -25.5(4) . . . . ?
C21_3 C16_3 C1_3 C2_3 155.1(3) . . . . ?
C17_3 C18_3 C22_3 C23_3 41.0(4) . . . . ?
C17_3 C16_3 C1_3 C6_3 153.6(3) . . . . ?
C17_3 C16_3 C1_3 C2_3 -25.8(4) . . . . ?
C22_3 C18_3 C17_3 C16_3 179.3(3) . . . . ?
C16_3 C1_3 C6_3 C5_3 178.9(3) . . . . ?
C16_3 C1_3 C2_3 C3_3 179.3(3) . . . . ?
C1_3 C6_3 C5_3 C25_3 -178.6(3) . . . . ?
C1_3 C6_3 C5_3 C4_3 2.1(4) . . . . ?
C1_3 C2_3 C3_3 C4_3 1.5(4) . . . . ?
C1_3 C2_3 C3_3 C7_3 178.4(3) . . . . ?
C6_3 C1_3 C2_3 C3_3 -0.1(4) . . . . ?
C6_3 C5_3 C25_3 C26_3 -148.4(3) . . . . ?
C6_3 C5_3 C25_3 C30_3 30.7(4) . . . . ?
C6_3 C5_3 C4_3 C3_3 -0.6(4) . . . . ?
C2_3 C1_3 C6_3 C5_3 -1.7(4) . . . . ?
C2_3 C3_3 C4_3 C5_3 -1.1(4) . . . . ?
C2_3 C3_3 C7_3 C12_3 -178.7(3) . . . . ?
C2_3 C3_3 C7_3 C8_3 -0.4(4) . . . . ?
C5_3 C25_3 C26_3 C27_3 178.3(3) . . . . ?
C5_3 C25_3 C30_3 C29_3 -178.3(3) . . . . ?
C3_3 C7_3 C12_3 C11_3 175.5(3) . . . . ?
C3_3 C7_3 C8_3 C9_3 -175.5(3) . . . . ?
C25_3 C5_3 C4_3 C3_3 180.0(3) . . . . ?
C25_3 C26_3 C27_3 C28_3 0.2(4) . . . . ?
C25_3 C30_3 C29_3 C28_3 -0.2(4) . . . . ?
C25_3 C30_3 C29_3 C32_3 -178.5(3) . . . . ?
C4_3 C5_3 C25_3 C26_3 31.0(4) . . . . ?
C4_3 C5_3 C25_3 C30_3 -150.0(3) . . . . ?
C4_3 C3_3 C7_3 C12_3 -2.0(4) . . . . ?
C4_3 C3_3 C7_3 C8_3 176.4(3) . . . . ?
C7_3 C3_3 C4_3 C5_3 -178.0(3) . . . . ?
C7_3 C12_3 C11_3 C10_3 0.0(6) . . . . ?
C7_3 C12_3 C11_3 C14_3 173.8(4) . . . . ?
C7_3 C8_3 C9_3 C10_3 -0.1(6) . . . . ?
C26_3 C25_3 C30_3 C29_3 0.8(4) . . . . ?
C26_3 C27_3 C28_3 C29_3 0.4(4) . . . . ?
C26_3 C27_3 C28_3 C31_3 178.9(3) . . . . ?
C30_3 C25_3 C26_3 C27_3 -0.8(4) . . . . ?
C30_3 C29_3 C28_3 C27_3 -0.4(4) . . . . ?
C30_3 C29_3 C28_3 C31_3 -178.8(3) . . . . ?
C30_3 C29_3 C32_3 C33_3 -25.7(6) . . . . ?
C12_3 C7_3 C8_3 C9_3 3.0(5) . . . . ?
C12_3 C11_3 C10_3 C9_3 3.0(5) . . . . ?
C12_3 C11_3 C10_3 C13_3 -176.4(3) . . . . ?
C12_3 C11_3 C14_3 C15A -23.4(17) . . . . ?
C12_3 C11_3 C14_3 C15B_3 35.3(13) . . . . ?
C8_3 C7_3 C12_3 C11_3 -2.9(5) . . . . ?
C8_3 C9_3 C10_3 C11_3 -3.0(6) . . . . ?
C8_3 C9_3 C10_3 C13_3 176.4(3) . . . . ?
C27_3 C28_3 C31_3 O3_3 0.4(4) . . . . ?
C27_3 C28_3 C31_3 O4_3 179.9(3) . . . . ?
C29_3 C28_3 C31_3 O3_3 178.8(3) . . . . ?
C29_3 C28_3 C31_3 O4_3 -1.7(5) . . . . ?
C11_3 C10_3 C13_3 O2_3 6.6(5) . . . . ?
C11_3 C10_3 C13_3 O1_3 -173.2(3) . . . . ?
C9_3 C10_3 C13_3 O2_3 -172.8(3) . . . . ?
C9_3 C10_3 C13_3 O1_3 7.4(5) . . . . ?
C28_3 C29_3 C32_3 C33_3 156.2(4) . . . . ?
C32_3 C29_3 C28_3 C27_3 177.7(3) . . . . ?
C32_3 C29_3 C28_3 C31_3 -0.7(5) . . . . ?
C10_3 C11_3 C14_3 C15A 150.1(16) . . . . ?
C10_3 C11_3 C14_3 C15B_3 -151.2(11) . . . . ?
C14_3 C11_3 C10_3 C9_3 -170.3(4) . . . . ?
C14_3 C11_3 C10_3 C13_3 10.3(6) . . . . ?
O3_4 C13_4 N3_4 C14_4 4.5(4) . . . . ?
O3_4 C13_4 C6_4 C1_4 -171.1(3) . . . . ?
O3_4 C13_4 C6_4 C5_4 8.0(4) . . . . ?
C13_4 N3_4 C14_4 C15_4 82.2(3) . . . . ?
C13_4 C6_4 C1_4 C2_4 177.5(3) . . . . ?
C13_4 C6_4 C5_4 C4_4 -178.3(3) . . . . ?
N3_4 C13_4 C6_4 C1_4 9.2(4) . . . . ?
N3_4 C13_4 C6_4 C5_4 -171.7(3) . . . . ?
C6_4 C13_4 N3_4 C14_4 -175.8(3) . . . . ?
C6_4 C1_4 C2_4 C3_4 0.5(4) . . . . ?
C6_4 C1_4 C2_4 C7_4 178.9(3) . . . . ?
C6_4 C5_4 C4_4 C3_4 1.0(4) . . . . ?
C6_4 C5_4 C4_4 C10_4 -177.9(3) . . . . ?
C1_4 C6_4 C5_4 C4_4 0.8(4) . . . . ?
C1_4 C2_4 C3_4 C4_4 1.3(4) . . . . ?
C1_4 C2_4 C7_4 N1_4 166.0(3) . . . . ?
C1_4 C2_4 C7_4 O1_4 -14.5(4) . . . . ?
C5_4 C6_4 C1_4 C2_4 -1.5(4) . . . . ?
C5_4 C4_4 C3_4 C2_4 -2.0(4) . . . . ?
C5_4 C4_4 C10_4 O2_4 -166.1(3) . . . . ?
C5_4 C4_4 C10_4 N2_4 15.5(5) . . . . ?
C4_4 C10_4 N2_4 C11A 169.4(12) . . . . ?
C4_4 C10_4 N2_4 C11B_4 -174.9(13) . . . . ?
C3_4 C2_4 C7_4 N1_4 -15.7(4) . . . . ?
C3_4 C2_4 C7_4 O1_4 163.8(3) . . . . ?
C3_4 C4_4 C10_4 O2_4 15.0(5) . . . . ?
C3_4 C4_4 C10_4 N2_4 -163.4(3) . . . . ?
C7_4 N1_4 C8_4 C9_4 90.0(4) . . . . ?
C7_4 C2_4 C3_4 C4_4 -177.0(3) . . . . ?
C10_4 C4_4 C3_4 C2_4 176.9(3) . . . . ?
C10_4 N2_4 C11B_4 C12B_4 -97(2) . . . . ?
O2_4 C10_4 N2_4 C11A -9.0(13) . . . . ?
O2_4 C10_4 N2_4 C11B_4 6.7(14) . . . . ?
C8_4 N1_4 C7_4 C2_4 175.7(3) . . . . ?
C8_4 N1_4 C7_4 O1_4 -3.8(5) . . . . ?
O2_5 C13_5 C10_5 C11_5 -15.3(4) . . . . ?
O2_5 C13_5 C10_5 C9_5 167.4(3) . . . . ?
C13_5 C10_5 C11_5 C12_5 -176.1(3) . . . . ?
C13_5 C10_5 C9_5 C8_5 176.8(3) . . . . ?
C13_5 C10_5 C9_5 C14_5 -6.7(5) . . . . ?
O1_5 C13_5 C10_5 C11_5 163.8(3) . . . . ?
O1_5 C13_5 C10_5 C9_5 -13.5(5) . . . . ?
C10_5 C11_5 C12_5 C7_5 -1.4(4) . . . . ?
C10_5 C9_5 C8_5 C7_5 -0.3(4) . . . . ?
C10_5 C9_5 C14_5 C15_5 151.2(4) . . . . ?
C11_5 C10_5 C9_5 C8_5 -0.5(4) . . . . ?
C11_5 C10_5 C9_5 C14_5 176.0(3) . . . . ?
C11_5 C12_5 C7_5 C8_5 0.5(4) . . . . ?
C11_5 C12_5 C7_5 C3_5 -177.5(3) . . . . ?
C9_5 C10_5 C11_5 C12_5 1.3(4) . . . . ?
C9_5 C8_5 C7_5 C12_5 0.3(4) . . . . ?
C9_5 C8_5 C7_5 C3_5 178.3(3) . . . . ?
C12_5 C7_5 C3_5 C4_5 34.1(4) . . . . ?
C12_5 C7_5 C3_5 C2_5 -148.3(3) . . . . ?
C8_5 C9_5 C14_5 C15_5 -32.4(5) . . . . ?
C8_5 C7_5 C3_5 C4_5 -143.9(3) . . . . ?
C8_5 C7_5 C3_5 C2_5 33.7(4) . . . . ?
C14_5 C9_5 C8_5 C7_5 -176.9(3) . . . . ?
C7_5 C3_5 C4_5 C5_5 178.2(3) . . . . ?
C7_5 C3_5 C2_5 C1_5 -176.5(3) . . . . ?
C3_5 C4_5 C5_5 C25_5 179.1(3) . . . . ?
C3_5 C4_5 C5_5 C6_5 -1.1(4) . . . . ?
C3_5 C2_5 C1_5 C6_5 -2.1(4) . . . . ?
C3_5 C2_5 C1_5 C16_5 177.5(3) . . . . ?
C4_5 C3_5 C2_5 C1_5 1.1(4) . . . . ?
C4_5 C5_5 C25_5 C30_5 149.8(3) . . . . ?
C4_5 C5_5 C25_5 C26_5 -32.3(4) . . . . ?
C4_5 C5_5 C6_5 C1_5 0.1(4) . . . . ?
C2_5 C3_5 C4_5 C5_5 0.5(4) . . . . ?
C2_5 C1_5 C6_5 C5_5 1.5(4) . . . . ?
C2_5 C1_5 C16_5 C21_5 -147.0(3) . . . . ?
C2_5 C1_5 C16_5 C17_5 30.6(4) . . . . ?
C5_5 C25_5 C30_5 C29_5 176.0(3) . . . . ?
C5_5 C25_5 C26_5 C27_5 -177.5(3) . . . . ?
C1_5 C16_5 C21_5 C20_5 176.1(3) . . . . ?
C1_5 C16_5 C17_5 C18_5 -174.2(3) . . . . ?
C25_5 C5_5 C6_5 C1_5 179.9(3) . . . . ?
C25_5 C30_5 C29_5 C28_5 1.7(5) . . . . ?
C25_5 C26_5 C27_5 C28_5 1.4(4) . . . . ?
C25_5 C26_5 C27_5 C32_5 177.9(3) . . . . ?
C6_5 C5_5 C25_5 C30_5 -30.0(4) . . . . ?
C6_5 C5_5 C25_5 C26_5 147.9(3) . . . . ?
C6_5 C1_5 C16_5 C21_5 32.6(4) . . . . ?
C6_5 C1_5 C16_5 C17_5 -149.8(3) . . . . ?
C16_5 C1_5 C6_5 C5_5 -178.1(3) . . . . ?
C16_5 C21_5 C20_5 C19_5 -0.9(4) . . . . ?
C16_5 C21_5 C20_5 C23_5 -178.1(3) . . . . ?
C16_5 C17_5 C18_5 C19_5 -2.8(5) . . . . ?
C30_5 C25_5 C26_5 C27_5 0.4(4) . . . . ?
C30_5 C29_5 C28_5 C27_5 0.1(5) . . . . ?
C30_5 C29_5 C28_5 C31_5 -178.0(3) . . . . ?
C26_5 C25_5 C30_5 C29_5 -2.0(4) . . . . ?
C26_5 C27_5 C28_5 C29_5 -1.7(4) . . . . ?
C26_5 C27_5 C28_5 C31_5 176.5(3) . . . . ?
C26_5 C27_5 C32_5 C33_5 30.9(6) . . . . ?
C21_5 C16_5 C17_5 C18_5 3.5(4) . . . . ?
C21_5 C20_5 C19_5 C18_5 1.7(4) . . . . ?
C21_5 C20_5 C19_5 C22_5 -177.9(3) . . . . ?
C21_5 C20_5 C23_5 C24_5 -34.7(5) . . . . ?
C17_5 C16_5 C21_5 C20_5 -1.6(4) . . . . ?
C17_5 C18_5 C19_5 C20_5 0.1(5) . . . . ?
C17_5 C18_5 C19_5 C22_5 179.7(3) . . . . ?
C29_5 C28_5 C31_5 O4_5 15.4(4) . . . . ?
C29_5 C28_5 C31_5 O3_5 -164.5(3) . . . . ?
C27_5 C28_5 C31_5 O4_5 -162.8(3) . . . . ?
C27_5 C28_5 C31_5 O3_5 17.4(5) . . . . ?
C20_5 C19_5 C22_5 O5_5 -10.9(5) . . . . ?
C20_5 C19_5 C22_5 O6_5 169.5(3) . . . . ?
C18_5 C19_5 C22_5 O5_5 169.5(3) . . . . ?
C18_5 C19_5 C22_5 O6_5 -10.1(4) . . . . ?
C28_5 C27_5 C32_5 C33_5 -152.9(4) . . . . ?
C32_5 C27_5 C28_5 C29_5 -177.9(3) . . . . ?
C32_5 C27_5 C28_5 C31_5 0.3(5) . . . . ?
C19_5 C20_5 C23_5 C24_5 148.4(4) . . . . ?
C23_5 C20_5 C19_5 C18_5 178.6(3) . . . . ?
C23_5 C20_5 C19_5 C22_5 -1.0(5) . . . . ?
O1_6 C13_6 C10_6 C11_6 149.7(3) . . . . ?
O1_6 C13_6 C10_6 C9_6 -33.0(4) . . . . ?
C13_6 C10_6 C11_6 C12_6 179.3(3) . . . . ?
C13_6 C10_6 C11_6 C14_6 -5.1(5) . . . . ?
C13_6 C10_6 C9_6 C8_6 -177.2(3) . . . . ?
O2_6 C13_6 C10_6 C11_6 -32.7(5) . . . . ?
O2_6 C13_6 C10_6 C9_6 144.6(3) . . . . ?
C10_6 C11_6 C12_6 C7_6 -2.6(4) . . . . ?
C10_6 C11_6 C14_6 C15_6 154.2(4) . . . . ?
C10_6 C9_6 C8_6 C7_6 -2.2(4) . . . . ?
C11_6 C10_6 C9_6 C8_6 0.2(4) . . . . ?
C11_6 C12_6 C7_6 C8_6 0.6(4) . . . . ?
C11_6 C12_6 C7_6 C3_6 -179.8(3) . . . . ?
C9_6 C10_6 C11_6 C12_6 2.1(4) . . . . ?
C9_6 C10_6 C11_6 C14_6 177.7(3) . . . . ?
C9_6 C8_6 C7_6 C12_6 1.9(4) . . . . ?
C9_6 C8_6 C7_6 C3_6 -177.8(3) . . . . ?
C12_6 C11_6 C14_6 C15_6 -30.4(6) . . . . ?
C12_6 C7_6 C3_6 C2_6 -157.6(3) . . . . ?
C12_6 C7_6 C3_6 C4_6 24.7(4) . . . . ?
C14_6 C11_6 C12_6 C7_6 -178.2(3) . . . . ?
C8_6 C7_6 C3_6 C2_6 22.0(4) . . . . ?
C8_6 C7_6 C3_6 C4_6 -155.7(3) . . . . ?
C7_6 C3_6 C2_6 C1_6 -177.4(3) . . . . ?
C7_6 C3_6 C4_6 C5_6 178.3(3) . . . . ?
C3_6 C2_6 C1_6 C16_6 -178.8(3) . . . . ?
C3_6 C2_6 C1_6 C6_6 -0.9(4) . . . . ?
C3_6 C4_6 C5_6 C6_6 -0.9(4) . . . . ?
C3_6 C4_6 C5_6 C25_6 179.4(3) . . . . ?
C2_6 C3_6 C4_6 C5_6 0.4(4) . . . . ?
C2_6 C1_6 C16_6 C21_6 -150.6(3) . . . . ?
C2_6 C1_6 C16_6 C17_6 32.8(4) . . . . ?
C2_6 C1_6 C6_6 C5_6 0.4(4) . . . . ?
C4_6 C3_6 C2_6 C1_6 0.4(4) . . . . ?
C4_6 C5_6 C6_6 C1_6 0.4(4) . . . . ?
C4_6 C5_6 C25_6 C30_6 155.3(3) . . . . ?
C4_6 C5_6 C25_6 C26_6 -24.0(4) . . . . ?
C1_6 C16_6 C21_6 C20_6 -175.5(3) . . . . ?
C1_6 C16_6 C17_6 C18_6 175.7(3) . . . . ?
C5_6 C25_6 C30_6 C29_6 179.4(3) . . . . ?
C5_6 C25_6 C26_6 C27_6 177.7(3) . . . . ?
C16_6 C1_6 C6_6 C5_6 178.4(3) . . . . ?
C16_6 C21_6 C20_6 C19_6 -0.1(5) . . . . ?
C16_6 C17_6 C18_6 C19_6 -0.2(4) . . . . ?
C16_6 C17_6 C18_6 C22_6 -175.7(3) . . . . ?
C6_6 C1_6 C16_6 C21_6 31.5(4) . . . . ?
C6_6 C1_6 C16_6 C17_6 -145.1(3) . . . . ?
C6_6 C5_6 C25_6 C30_6 -24.4(4) . . . . ?
C6_6 C5_6 C25_6 C26_6 156.3(3) . . . . ?
C25_6 C5_6 C6_6 C1_6 -179.8(3) . . . . ?
C25_6 C30_6 C29_6 C28_6 3.2(4) . . . . ?
C25_6 C30_6 C29_6 C31_6 -179.3(3) . . . . ?
C25_6 C26_6 C27_6 C28_6 2.5(5) . . . . ?
C21_6 C16_6 C17_6 C18_6 -1.0(4) . . . . ?
C21_6 C20_6 C19_6 C18_6 -1.2(5) . . . . ?
C21_6 C20_6 C19_6 C24_6 179.9(3) . . . . ?
C17_6 C16_6 C21_6 C20_6 1.2(4) . . . . ?
C17_6 C18_6 C19_6 C20_6 1.3(4) . . . . ?
C17_6 C18_6 C19_6 C24_6 -179.8(3) . . . . ?
C17_6 C18_6 C22_6 C23_6 -29.4(5) . . . . ?
C30_6 C25_6 C26_6 C27_6 -1.6(5) . . . . ?
C30_6 C29_6 C28_6 C27_6 -2.3(5) . . . . ?
C30_6 C29_6 C28_6 C33_6 176.4(3) . . . . ?
C30_6 C29_6 C31_6 C32_6 31.7(5) . . . . ?
C26_6 C25_6 C30_6 C29_6 -1.3(5) . . . . ?
C26_6 C27_6 C28_6 C29_6 -0.4(5) . . . . ?
C26_6 C27_6 C28_6 C33_6 -179.2(3) . . . . ?
C20_6 C19_6 C24_6 O6_6 173.7(3) . . . . ?
C20_6 C19_6 C24_6 O5_6 -5.1(4) . . . . ?
C18_6 C19_6 C24_6 O6_6 -5.2(5) . . . . ?
C18_6 C19_6 C24_6 O5_6 176.0(3) . . . . ?
C29_6 C28_6 C33_6 O4_6 21.3(5) . . . . ?
C29_6 C28_6 C33_6 O3_6 -158.4(3) . . . . ?
C27_6 C28_6 C33_6 O4_6 -160.0(3) . . . . ?
C27_6 C28_6 C33_6 O3_6 20.4(4) . . . . ?
C19_6 C18_6 C22_6 C23_6 155.4(3) . . . . ?
C22_6 C18_6 C19_6 C20_6 176.6(3) . . . . ?
C22_6 C18_6 C19_6 C24_6 -4.6(4) . . . . ?
C28_6 C29_6 C31_6 C32_6 -151.0(4) . . . . ?
C31_6 C29_6 C28_6 C27_6 -179.7(3) . . . . ?
C31_6 C29_6 C28_6 C33_6 -0.9(5) . . . . ?

loop_
_exptl_oxdiff_crystal_face_indexfrac_h
_exptl_oxdiff_crystal_face_indexfrac_k
_exptl_oxdiff_crystal_face_indexfrac_l
_exptl_oxdiff_crystal_face_x
_exptl_oxdiff_crystal_face_y
_exptl_oxdiff_crystal_face_z
0.0003 -0.0002 -0.9999 -0.0166 0.0331 0.0037
-0.0003 0.0002 0.9999 0.0166 -0.0331 -0.0037
1.0011 0.9998 0.0004 -0.0680 -0.0447 -0.0072
-1.0011 -0.9998 -0.0004 0.0680 0.0447 0.0072
-20.2230 8.0933 2.7260 -0.0906 0.1640 -0.9823
19.7019 -7.9598 1.1667 0.1559 -0.2845 0.9459

loop_
_smtbx_masks_void_nr
_smtbx_masks_void_average_x
_smtbx_masks_void_average_y
_smtbx_masks_void_average_z
_smtbx_masks_void_volume
_smtbx_masks_void_count_electrons
_smtbx_masks_void_content
1 0.000 0.500 -0.471 6507.4 783.3 '16 C4H8O2'
2 0.500 0.000 -0.845 6507.4 783.3 '16 C4H8O2'
